data_1576089
loop_
_publ_author_name
'Phan, Tuan-Anh'
'Gendron, Fr&#xe9;d&#xe9;ric'
'Kiraev, Salauat'
'Galangau, Olivier'
'Fr&#xe9;roux, Yoann'
'Al Sabea, Hassan'
'Mittelheisser, C&#xe9;dric'
'Dallon, Marie'
'Bouchet, Aude'
'Riob&#xe9;, Fran&#xe7;ois'
'M&#xe9;tivier, Remi'
'Sliwa, Michel'
'Le Guennic, Boris'
'Maury, Olivier'
'Banyasz, Akos'
'Marekha, Bogdan'
'Norel, Lucie'
'Rigaut, St&#xe9;phane'

_publ_section_title
;
 From erbium(iii) to samarium(iii): generalized photomodulation of NIR to
 red lanthanide luminescence with a DTE ligand and its versatile role in
 the quenching processes.
;
_journal_issue 47
_journal_name_full 'Chemical science'
_journal_page_first 22504
_journal_page_last 22516
_journal_paper_doi 10.1039/d5sc07174g
_journal_volume 16
_journal_year 2025
_chemical_compound_source 'synthesis as described'
_chemical_formula_moiety 'C87 H50 Dy F27 N2 O6 S6'
_chemical_formula_sum 'C87 H50 Dy F27 N2 O6 S6'
_chemical_formula_weight 2087.15
_space_group_crystal_system triclinic
_space_group_IT_number 2
_space_group_name_Hall '-P 1'
_space_group_name_H-M_alt 'P -1'
_atom_sites_solution_hydrogens geom
_atom_sites_solution_primary dual
_atom_sites_solution_secondary difmap
_audit_update_record
;
2024-11-14 deposited with the CCDC.	2025-10-14 downloaded from the CCDC.
;
_cell_angle_alpha 84.532(5)
_cell_angle_beta 82.784(4)
_cell_angle_gamma 77.108(4)
_cell_formula_units_Z 2
_cell_length_a 11.6848(14)
_cell_length_b 18.141(2)
_cell_length_c 22.734(3)
_cell_measurement_reflns_used 9825
_cell_measurement_temperature 150(2)
_cell_measurement_theta_max 27.5908
_cell_measurement_theta_min 2.3357
_cell_measurement_wavelength 0.710730
_cell_volume 4649.0(10)
_computing_cell_refinement 'Bruker APEX2 (Bruker, 2014)'
_computing_data_collection 'Bruker APEX2 (Bruker, 2014)'
_computing_data_reduction 'Bruker APEX2 (Bruker, 2014)'
_computing_molecular_graphics
;
   'PLATON, A.L.Spek, Acta Cryst. 2009, D65, 148-155'
;
_computing_publication_material 'CRYSCALC (T. Roisnel, local program, ver. 2023)'
_computing_structure_refinement 'SHELXL-2018_3 (Sheldrick, 2018)'
_computing_structure_solution 'SHELXT 2018_2 (Sheldrick, 2018)'
_diffrn_ambient_temperature 150(2)
_diffrn_detector CMOS-PHOTON70
_diffrn_detector_area_resol_mean 8.33
_diffrn_measured_fraction_theta_full 0.998
_diffrn_measured_fraction_theta_max 0.997
_diffrn_measurement_device_type 'D8 VENTURE Bruker AXS'
_diffrn_measurement_method 'rotation images'
_diffrn_orient_matrix_UB_11 -0.0865053
_diffrn_orient_matrix_UB_12 0.0092896
_diffrn_orient_matrix_UB_13 -0.0037183
_diffrn_orient_matrix_UB_21 0.0174081
_diffrn_orient_matrix_UB_22 -0.0251638
_diffrn_orient_matrix_UB_23 -0.0383560
_diffrn_orient_matrix_UB_31 -0.0034313
_diffrn_orient_matrix_UB_32 -0.0499394
_diffrn_orient_matrix_UB_33 0.0221450
_diffrn_radiation_monochromator 'multilayer monochromator'
_diffrn_radiation_probe x-ray
_diffrn_radiation_source 'Incoatec microfocus sealed tube'
_diffrn_radiation_type MoK\a
_diffrn_radiation_wavelength 0.71073
_diffrn_reflns_av_R_equivalents 0.0466
_diffrn_reflns_av_unetI/netI 0.0502
_diffrn_reflns_limit_h_max 14
_diffrn_reflns_limit_h_min -14
_diffrn_reflns_limit_k_max 22
_diffrn_reflns_limit_k_min -22
_diffrn_reflns_limit_l_max 27
_diffrn_reflns_limit_l_min -27
_diffrn_reflns_number 56719
_diffrn_reflns_theta_full 25.242
_diffrn_reflns_theta_max 25.681
_diffrn_reflns_theta_min 1.918
_diffrn_source_current 1.00
_diffrn_source_power 1500.0
_diffrn_source_voltage 50.00
_exptl_absorpt_coefficient_mu 1.043
_exptl_absorpt_correction_T_max 0.901
_exptl_absorpt_correction_T_min 0.678
_exptl_absorpt_correction_type multi-scan
_exptl_absorpt_process_details
;
  [Sheldrick, G.M. (2014). SADABS Bruker AXS Inc., Madison, Wisconsin, USA]
;
_exptl_crystal_colour blue
_exptl_crystal_density_diffrn 1.491
_exptl_crystal_description stick
_exptl_crystal_F_000 2078
_exptl_crystal_size_max 0.320
_exptl_crystal_size_mid 0.100
_exptl_crystal_size_min 0.100
_refine_diff_density_max 2.244
_refine_diff_density_min -2.151
_refine_diff_density_rms 0.137
_refine_ls_extinction_method none
_refine_ls_goodness_of_fit_ref 1.060
_refine_ls_hydrogen_treatment constr
_refine_ls_matrix_type full
_refine_ls_number_parameters 1317
_refine_ls_number_reflns 17626
_refine_ls_number_restraints 479
_refine_ls_restrained_S_all 1.059
_refine_ls_R_factor_all 0.0947
_refine_ls_R_factor_gt 0.0786
_refine_ls_shift/su_max 0.013
_refine_ls_shift/su_mean 0.000
_refine_ls_structure_factor_coef Fsqd
_refine_ls_weighting_details 'w=1/[\s^2^(Fo^2^)+(0.0993P)^2^+28.1165P] where P=(Fo^2^+2Fc^2^)/3'
_refine_ls_weighting_scheme calc
_refine_ls_wR_factor_gt 0.1976
_refine_ls_wR_factor_ref 0.2111
_reflns_number_gt 14634
_reflns_number_total 17626
_reflns_threshold_expression >2sigma(I)
_cod_data_source_file d5sc07174g2.cif
_cod_data_source_block 3Dyccc
_cod_depositor_comments 'Adding full bibliography for 1576089.cif.'
_cod_database_code 1576089

loop_
_space_group_symop_operation_xyz
'x, y, z'
'-x, -y, -z'

loop_
_atom_site_label
_atom_site_type_symbol
_atom_site_fract_x
_atom_site_fract_y
_atom_site_fract_z
_atom_site_U_iso_or_equiv
_atom_site_adp_type
_atom_site_occupancy
_atom_site_site_symmetry_order
_atom_site_calc_flag
_atom_site_refinement_flags_posn
_atom_site_refinement_flags_adp
_atom_site_refinement_flags_occupancy
_atom_site_disorder_assembly
_atom_site_disorder_group
Dy1 Dy 0.65078(3) 0.54327(2) 0.14654(2) 0.03656(12) Uani 1 1 d . . . . .
S1 S 0.37902(15) 0.40641(10) 0.25882(8) 0.0412(4) Uani 1 1 d . . . . .
S2 S 0.07721(17) 0.40788(11) 0.31903(9) 0.0494(5) Uani 1 1 d . . . . .
S3 S 0.33732(16) 0.61558(11) 0.31550(9) 0.0471(4) Uani 1 1 d . . . . .
S4 S 0.04495(18) 0.61824(13) 0.38685(10) 0.0556(5) Uani 1 1 d . . . . .
S6 S 0.1981(4) 0.93155(18) 0.23249(17) 0.1045(11) Uani 1 1 d . . . . .
F1 F 1.0209(10) 0.3589(8) 0.1455(7) 0.045(3) Uani 0.507(3) 1 d . U P A 1
F2 F 0.9482(12) 0.2665(9) 0.1398(8) 0.071(4) Uani 0.507(3) 1 d . U P A 1
F3 F 0.9769(10) 0.2973(10) 0.2256(6) 0.050(3) Uani 0.507(3) 1 d . U P A 1
F1B F 1.002(3) 0.342(2) 0.1228(16) 0.050(9) Uani 0.153(3) 1 d . U P A 2
F2B F 0.940(3) 0.2426(17) 0.1687(18) 0.046(7) Uani 0.153(3) 1 d . U P A 2
F3B F 0.992(5) 0.324(3) 0.215(3) 0.080(19) Uani 0.153(3) 1 d . U P A 2
F1C F 1.025(2) 0.3725(14) 0.1656(11) 0.068(7) Uani 0.340(3) 1 d . U P A 3
F2C F 0.947(2) 0.2911(12) 0.1138(10) 0.077(6) Uani 0.340(3) 1 d . U P A 3
F3C F 0.9669(18) 0.2672(13) 0.2079(11) 0.075(6) Uani 0.340(3) 1 d . U P A 3
F4 F 0.5191(7) 0.1462(4) 0.4153(4) 0.115(3) Uani 1 1 d . . . . .
F5 F 0.5449(6) 0.1054(3) 0.3289(3) 0.100(2) Uani 1 1 d . . . . .
F6 F 0.4158(5) 0.0278(3) 0.4268(3) 0.0712(15) Uani 1 1 d . . . . .
F7 F 0.3670(7) 0.0506(4) 0.3379(4) 0.101(2) Uani 1 1 d . . . . .
F8 F 0.2376(7) 0.1380(3) 0.4651(3) 0.099(2) Uani 1 1 d . . . . .
F9 F 0.1742(7) 0.1054(4) 0.3919(4) 0.114(3) Uani 1 1 d . . . . .
F10 F 0.9592(17) 0.6261(13) 0.2451(10) 0.028(5) Uani 0.240(3) 1 d D U P B 1
F11 F 0.902(3) 0.7131(19) 0.1788(11) 0.062(9) Uani 0.240(3) 1 d D U P B 1
F12 F 0.845(3) 0.7439(15) 0.2669(13) 0.077(11) Uani 0.240(3) 1 d D U P B 1
F10B F 0.954(3) 0.651(2) 0.2250(19) 0.075(9) Uani 0.244(3) 1 d . U P B 2
F11B F 0.866(3) 0.7395(16) 0.1906(13) 0.072(8) Uani 0.244(3) 1 d . U P B 2
F12B F 0.866(3) 0.7001(18) 0.2946(14) 0.049(8) Uani 0.244(3) 1 d . U P B 2
F10C F 0.9578(11) 0.5992(8) 0.2603(6) 0.062(4) Uani 0.515(3) 1 d D U P B 3
F11C F 0.9222(13) 0.6910(10) 0.1947(7) 0.069(4) Uani 0.515(3) 1 d D U P B 3
F12C F 0.8537(15) 0.7193(10) 0.2824(8) 0.054(4) Uani 0.515(3) 1 d D U P B 3
F19 F 0.9635(9) 0.5836(7) -0.0144(5) 0.060(3) Uani 0.66(3) 1 d D U P C 1
F20 F 1.0115(10) 0.6206(12) 0.0643(5) 0.084(4) Uani 0.66(3) 1 d D U P C 1
F21 F 0.9540(12) 0.6991(6) -0.0041(8) 0.085(4) Uani 0.66(3) 1 d D U P C 1
F19B F 1.0204(15) 0.5832(12) 0.0574(9) 0.054(6) Uani 0.34(3) 1 d D U P C 2
F20B F 0.971(2) 0.6996(10) 0.0249(17) 0.091(8) Uani 0.34(3) 1 d D U P C 2
F21B F 0.944(2) 0.6141(18) -0.0229(9) 0.084(8) Uani 0.34(3) 1 d D U P C 2
O1 O 0.8089(4) 0.4397(3) 0.1582(2) 0.0415(11) Uani 1 1 d . . . . .
O2 O 0.5812(4) 0.4481(3) 0.2024(2) 0.0385(10) Uani 1 1 d . . . . .
O3 O 0.7756(4) 0.5949(3) 0.1949(2) 0.0485(12) Uani 1 1 d . . . . .
O4 O 0.5442(4) 0.5941(3) 0.2327(2) 0.0417(11) Uani 1 1 d . . . . .
O5 O 0.7845(4) 0.5780(3) 0.0701(2) 0.0414(11) Uani 1 1 d . . . . .
O6 O 0.5776(4) 0.6686(3) 0.1182(3) 0.0508(13) Uani 1 1 d . . . . .
N1 N 0.6304(5) 0.4614(3) 0.0665(2) 0.0351(12) Uani 1 1 d . . . . .
N2 N 0.4398(5) 0.5483(3) 0.1258(3) 0.0387(13) Uani 1 1 d . . . . .
C1 C 0.7225(6) 0.4216(4) 0.0349(3) 0.0428(16) Uani 1 1 d . . . . .
H1 H 0.797052 0.434787 0.033845 0.051 Uiso 1 1 calc R U . . .
C2 C 0.7146(7) 0.3611(4) 0.0031(3) 0.0468(17) Uani 1 1 d . . . . .
H2 H 0.782579 0.334636 -0.019620 0.056 Uiso 1 1 calc R U . . .
C3 C 0.6106(7) 0.3403(4) 0.0047(4) 0.0508(18) Uani 1 1 d . . . . .
H3 H 0.605122 0.298454 -0.016129 0.061 Uiso 1 1 calc R U . . .
C4 C 0.5098(6) 0.3812(4) 0.0376(3) 0.0414(16) Uani 1 1 d . . . . .
C5 C 0.3948(8) 0.3633(5) 0.0422(4) 0.053(2) Uani 1 1 d . . . . .
H5 H 0.384815 0.321239 0.022928 0.064 Uiso 1 1 calc R U . . .
C6 C 0.3014(7) 0.4053(5) 0.0733(4) 0.054(2) Uani 1 1 d . . . . .
H6 H 0.226963 0.391517 0.076444 0.065 Uiso 1 1 calc R U . . .
C7 C 0.3114(6) 0.4699(5) 0.1018(3) 0.0477(18) Uani 1 1 d . . . . .
C8 C 0.2164(7) 0.5165(6) 0.1317(4) 0.056(2) Uani 1 1 d . . . . .
H8 H 0.139851 0.505875 0.134552 0.067 Uiso 1 1 calc R U . . .
C9 C 0.2333(6) 0.5779(5) 0.1572(4) 0.057(2) Uani 1 1 d . . . . .
H9 H 0.168249 0.610695 0.177244 0.069 Uiso 1 1 calc R U . . .
C10 C 0.3472(6) 0.5925(5) 0.1536(4) 0.0490(18) Uani 1 1 d . . . . .
H10 H 0.357982 0.635194 0.171647 0.059 Uiso 1 1 calc R U . . .
C11 C 0.4230(6) 0.4886(4) 0.0988(3) 0.0372(14) Uani 1 1 d . . . . .
C12 C 0.5244(5) 0.4423(4) 0.0665(3) 0.0326(13) Uani 1 1 d . . . . .
C13 C 0.8164(6) 0.3726(4) 0.1776(3) 0.0422(16) Uani 1 1 d . . . . .
C14 C 0.7284(7) 0.3375(4) 0.2059(4) 0.0482(18) Uani 1 1 d . . . . .
H14 H 0.747005 0.284836 0.217230 0.058 Uiso 1 1 calc R U . . .
C15 C 0.6123(6) 0.3789(4) 0.2180(3) 0.0378(15) Uani 1 1 d . . . . .
C16 C 0.9410(8) 0.3237(5) 0.1701(4) 0.058(2) Uani 1 1 d . . . . .
C17 C 0.5184(6) 0.3451(4) 0.2516(3) 0.0411(16) Uani 1 1 d . . . . .
C18 C 0.5242(6) 0.2763(4) 0.2806(3) 0.0440(17) Uani 1 1 d . . . . .
H18 H 0.594960 0.238441 0.281152 0.053 Uiso 1 1 calc R U . . .
C19 C 0.4121(6) 0.2658(4) 0.3105(4) 0.0438(16) Uani 1 1 d . . . . .
C20 C 0.3106(6) 0.3271(4) 0.2894(4) 0.0488(18) Uani 1 1 d . . . . .
C21 C 0.2629(8) 0.2969(5) 0.2373(4) 0.058(2) Uani 1 1 d . . . . .
H21A H 0.327862 0.281499 0.206306 0.087 Uiso 1 1 calc R U . . .
H21B H 0.202107 0.336961 0.220721 0.087 Uiso 1 1 calc R U . . .
H21C H 0.228641 0.253141 0.252296 0.087 Uiso 1 1 calc R U . . .
C22 C 0.2595(8) 0.3832(4) 0.3900(4) 0.0531(19) Uani 1 1 d . . . . .
H22A H 0.333497 0.351037 0.401589 0.080 Uiso 1 1 calc R U . . .
H22B H 0.200024 0.388707 0.424626 0.080 Uiso 1 1 calc R U . . .
H22C H 0.273103 0.433230 0.374662 0.080 Uiso 1 1 calc R U . . .
C23 C 0.2156(7) 0.3466(4) 0.3416(4) 0.0474(17) Uani 1 1 d . . . . .
C24 C 0.1781(6) 0.2733(4) 0.3675(3) 0.0431(16) Uani 1 1 d . . . . .
C25 C 0.2663(6) 0.2105(4) 0.3747(3) 0.0426(16) Uani 1 1 d . . . . .
C26 C 0.3857(6) 0.2092(4) 0.3494(3) 0.0427(16) Uani 1 1 d . . . . .
C27 C 0.4649(7) 0.1370(4) 0.3701(4) 0.053(2) Uani 1 1 d . . . . .
C28 C 0.3792(10) 0.0849(6) 0.3908(6) 0.089(4) Uani 1 1 d . . . . .
C29 C 0.2596(7) 0.1352(4) 0.4059(4) 0.0497(18) Uani 1 1 d . . . . .
C30 C 0.0549(7) 0.2817(4) 0.3805(4) 0.0495(18) Uani 1 1 d . . . . .
H30 H 0.020044 0.243885 0.402961 0.059 Uiso 1 1 calc R U . . .
C31 C -0.0097(7) 0.3476(4) 0.3587(3) 0.0459(17) Uani 1 1 d . . . . .
C32 C -0.1389(6) 0.3712(4) 0.3623(3) 0.0434(16) Uani 1 1 d . . . . .
C33 C -0.2090(7) 0.3285(5) 0.3971(4) 0.059(2) Uani 1 1 d . . . . .
H33 H -0.172556 0.284428 0.419396 0.071 Uiso 1 1 calc R U . . .
C34 C -0.3318(7) 0.3482(6) 0.4003(4) 0.064(2) Uani 1 1 d . . . . .
H34 H -0.378553 0.318114 0.424752 0.077 Uiso 1 1 calc R U . . .
C35 C -0.3835(7) 0.4106(6) 0.3683(4) 0.059(2) Uani 1 1 d . . . . .
H35 H -0.467162 0.424490 0.370023 0.071 Uiso 1 1 calc R U . . .
C36 C -0.3155(8) 0.4539(6) 0.3331(4) 0.063(2) Uani 1 1 d . . . . .
H36 H -0.352489 0.497701 0.310677 0.075 Uiso 1 1 calc R U . . .
C37 C -0.1936(7) 0.4343(5) 0.3301(4) 0.0522(19) Uani 1 1 d . . . . .
H37 H -0.147483 0.464705 0.305651 0.063 Uiso 1 1 calc R U . . .
C38 C 0.7589(6) 0.6420(5) 0.2335(4) 0.0490(18) Uani 1 1 d . . . . .
C39 C 0.6572(7) 0.6685(5) 0.2695(4) 0.053(2) Uani 1 1 d . . . . .
H39 H 0.656907 0.705500 0.296442 0.064 Uiso 1 1 calc R U . . .
C40 C 0.5537(6) 0.6422(4) 0.2672(3) 0.0412(16) Uani 1 1 d . . . . .
C41 C 0.8688(9) 0.6706(8) 0.2401(5) 0.088(4) Uani 1 1 d . . . . .
C42 C 0.4500(6) 0.6665(4) 0.3102(3) 0.0432(16) Uani 1 1 d . . . . .
C43 C 0.4259(7) 0.7274(4) 0.3443(3) 0.0472(18) Uani 1 1 d . . . . .
H43 H 0.480133 0.758852 0.346165 0.057 Uiso 1 1 calc R U . . .
C44 C 0.3119(7) 0.7389(4) 0.3767(4) 0.0499(19) Uani 1 1 d . . . . .
F13 F 0.3546(7) 0.8323(5) 0.4857(4) 0.0546(5) Uani 0.5 1 d D . P D 1
F14 F 0.3761(8) 0.8826(5) 0.3963(4) 0.0546(5) Uani 0.5 1 d D . P D 1
F15 F 0.2084(9) 0.9532(5) 0.4995(4) 0.0546(5) Uani 0.5 1 d D . P D 1
F16 F 0.1514(7) 0.9559(4) 0.4007(3) 0.0546(5) Uani 0.5 1 d D . P D 1
F17 F 0.0904(8) 0.8524(5) 0.5322(3) 0.0546(5) Uani 0.5 1 d D . P D 1
F18 F -0.0210(7) 0.8996(5) 0.4627(4) 0.0546(5) Uani 0.5 1 d D . P D 1
C45 C 0.2297(11) 0.6911(7) 0.3537(5) 0.0546(5) Uani 0.5 1 d D . P D 1
C46 C 0.1565(15) 0.7382(9) 0.3047(6) 0.0546(5) Uani 0.5 1 d D . P D 1
H46A H 0.104156 0.708553 0.292469 0.082 Uiso 0.5 1 calc R U P D 1
H46B H 0.210219 0.750555 0.270361 0.082 Uiso 0.5 1 calc R U P D 1
H46C H 0.109145 0.785206 0.320599 0.082 Uiso 0.5 1 calc R U P D 1
C47 C 0.1536(11) 0.6661(6) 0.4084(5) 0.0546(5) Uani 0.5 1 d D . P D 1
C48 C 0.2292(14) 0.6172(8) 0.4555(7) 0.0546(5) Uani 0.5 1 d D . P D 1
H48A H 0.270282 0.568906 0.439374 0.082 Uiso 0.5 1 calc R U P D 1
H48B H 0.177623 0.607413 0.491472 0.082 Uiso 0.5 1 calc R U P D 1
H48C H 0.287231 0.644364 0.465197 0.082 Uiso 0.5 1 calc R U P D 1
C49 C 0.0781(11) 0.7376(8) 0.4350(8) 0.0546(5) Uani 0.5 1 d D . P D 1
C50 C 0.1331(9) 0.7943(6) 0.4401(6) 0.0546(5) Uani 0.5 1 d D . P D 1
C51 C 0.2524(10) 0.7918(6) 0.4145(5) 0.0546(5) Uani 0.5 1 d D . P D 1
C52 C 0.2985(9) 0.8539(5) 0.4373(5) 0.0546(5) Uani 0.5 1 d D . P D 1
C53 C 0.1864(9) 0.9145(6) 0.4505(5) 0.0546(5) Uani 0.5 1 d D . P D 1
C54 C 0.0899(9) 0.8648(5) 0.4724(4) 0.0546(5) Uani 0.5 1 d D . P D 1
F13B F 0.4155(7) 0.8524(5) 0.4318(4) 0.0546(5) Uani 0.5 1 d D . P D 2
F14B F 0.2848(8) 0.9210(5) 0.3807(3) 0.0546(5) Uani 0.5 1 d D . P D 2
F15B F 0.2801(7) 0.8437(4) 0.5296(3) 0.0546(5) Uani 0.5 1 d D . P D 2
F16B F 0.1945(9) 0.9666(5) 0.4844(4) 0.0546(5) Uani 0.5 1 d D . P D 2
F17B F 0.0556(8) 0.8499(5) 0.5314(3) 0.0546(5) Uani 0.5 1 d D . P D 2
F18B F 0.0209(8) 0.9207(5) 0.4513(4) 0.0546(5) Uani 0.5 1 d D . P D 2
C45B C 0.2604(10) 0.6685(6) 0.3795(6) 0.0546(5) Uani 0.5 1 d D . P D 2
C46B C 0.2842(14) 0.6136(9) 0.4358(7) 0.0546(5) Uani 0.5 1 d D . P D 2
H46D H 0.260277 0.642132 0.471494 0.082 Uiso 0.5 1 calc R U P D 2
H46E H 0.368637 0.590289 0.434097 0.082 Uiso 0.5 1 calc R U P D 2
H46F H 0.238804 0.574039 0.437356 0.082 Uiso 0.5 1 calc R U P D 2
C47B C 0.1292(11) 0.6999(7) 0.3738(5) 0.0546(5) Uani 0.5 1 d D . P D 2
C48B C 0.1089(14) 0.7475(9) 0.3140(6) 0.0546(5) Uani 0.5 1 d D . P D 2
H48D H 0.166919 0.779684 0.305372 0.082 Uiso 0.5 1 calc R U P D 2
H48E H 0.029053 0.779420 0.316936 0.082 Uiso 0.5 1 calc R U P D 2
H48F H 0.117876 0.713434 0.281988 0.082 Uiso 0.5 1 calc R U P D 2
C49B C 0.0787(11) 0.7481(8) 0.4263(8) 0.0546(5) Uani 0.5 1 d D . P D 2
C50B C 0.1406(10) 0.7980(6) 0.4391(6) 0.0546(5) Uani 0.5 1 d D . P D 2
C51B C 0.2598(9) 0.7948(6) 0.4128(6) 0.0546(5) Uani 0.5 1 d D . P D 2
C52B C 0.3005(9) 0.8645(5) 0.4251(5) 0.0546(5) Uani 0.5 1 d D . P D 2
C53B C 0.2230(10) 0.8904(6) 0.4816(5) 0.0546(5) Uani 0.5 1 d D . P D 2
C54B C 0.1024(8) 0.8654(5) 0.4750(4) 0.0546(5) Uani 0.5 1 d D . P D 2
C55 C -0.0401(7) 0.7360(5) 0.4498(4) 0.054(2) Uani 1 1 d . . . . .
H55 H -0.095040 0.774568 0.470115 0.065 Uiso 1 1 calc R U . D 1
C56 C -0.0694(7) 0.6736(4) 0.4322(4) 0.0489(19) Uani 1 1 d . . . . .
C57 C -0.1845(7) 0.6536(5) 0.4432(3) 0.0519(19) Uani 1 1 d . . . . .
C58 C -0.2863(7) 0.7076(6) 0.4578(4) 0.059(2) Uani 1 1 d . . . . .
H58 H -0.281272 0.759041 0.458660 0.071 Uiso 1 1 calc R U . . .
C59 C -0.3948(8) 0.6880(7) 0.4710(4) 0.072(3) Uani 1 1 d . . . . .
H59 H -0.463586 0.725346 0.481625 0.087 Uiso 1 1 calc R U . . .
C60 C -0.4018(8) 0.6137(7) 0.4686(4) 0.073(3) Uani 1 1 d . . . . .
H60 H -0.475890 0.599645 0.478078 0.088 Uiso 1 1 calc R U . . .
C61 C -0.3028(9) 0.5593(7) 0.4526(4) 0.072(3) Uani 1 1 d . . . . .
H61 H -0.309255 0.508332 0.450683 0.086 Uiso 1 1 calc R U . . .
C62 C -0.1945(8) 0.5787(6) 0.4395(4) 0.063(2) Uani 1 1 d . . . . .
H62 H -0.126549 0.541222 0.427960 0.076 Uiso 1 1 calc R U . . .
C63 C 0.8109(6) 0.6415(4) 0.0578(3) 0.0430(16) Uani 1 1 d . . . . .
C64 C 0.7457(7) 0.7117(4) 0.0708(4) 0.0529(19) Uani 1 1 d . . . . .
H64 H 0.778852 0.754964 0.059557 0.063 Uiso 1 1 calc R U . . .
C65 C 0.6304(7) 0.7214(4) 0.1005(4) 0.0510(18) Uani 1 1 d . . . . .
C66 C 0.9374(8) 0.6336(6) 0.0260(4) 0.063(2) Uani 1 1 d D . . . .
S5 S 0.4368(7) 0.7996(4) 0.1672(3) 0.0535(15) Uani 0.5 1 d . U P E 1
C67 C 0.555(2) 0.7974(16) 0.1086(13) 0.056(7) Uani 0.5 1 d . U P E 1
C68 C 0.611(2) 0.8651(12) 0.1053(10) 0.057(5) Uani 0.5 1 d . U P E 1
H68 H 0.689518 0.867868 0.089566 0.068 Uiso 0.5 1 calc R U P E 1
C69 C 0.5218(19) 0.9242(12) 0.1307(10) 0.064(6) Uani 0.5 1 d D U P E 1
C70 C 0.4271(14) 0.9000(12) 0.1780(8) 0.081(6) Uani 0.5 1 d D U P E 1
C71 C 0.466(3) 0.904(2) 0.2400(11) 0.100(5) Uani 0.5 1 d D U P E 1
H71A H 0.455028 0.957390 0.248700 0.150 Uiso 0.5 1 calc R U P E 1
H71B H 0.549993 0.879549 0.240265 0.150 Uiso 0.5 1 calc R U P E 1
H71C H 0.418966 0.878299 0.270316 0.150 Uiso 0.5 1 calc R U P E 1
C72 C 0.3010(17) 0.9489(9) 0.1740(11) 0.100(5) Uani 0.5 1 d D U P E 1
C73 C 0.256(2) 0.9347(17) 0.1155(10) 0.100(5) Uani 0.5 1 d D U P E 1
H73A H 0.297362 0.884572 0.102882 0.150 Uiso 0.5 1 calc R U P E 1
H73B H 0.272241 0.973641 0.084573 0.150 Uiso 0.5 1 calc R U P E 1
H73C H 0.171170 0.936896 0.122249 0.150 Uiso 0.5 1 calc R U P E 1
C74 C 0.3136(17) 1.0316(10) 0.1780(9) 0.062(5) Uani 0.5 1 d D U P E 1
C75 C 0.4265(15) 1.0550(10) 0.1529(8) 0.052(4) Uani 0.5 1 d . U P E 1
C76 C 0.5276(18) 1.0008(11) 0.1240(9) 0.061(5) Uani 0.5 1 d . U P E 1
C77 C 0.6181(17) 1.0348(14) 0.0985(9) 0.085(5) Uani 0.5 1 d D U P E 1
C78 C 0.533(2) 1.1211(12) 0.0888(9) 0.085(5) Uani 0.5 1 d D U P E 1
C79 C 0.4444(15) 1.1315(9) 0.1416(7) 0.057(4) Uani 0.5 1 d D U P E 1
F22 F 0.6997(18) 1.0310(13) 0.1353(10) 0.1386(19) Uani 0.5 1 d D U P E 1
F23 F 0.6898(18) 1.0135(12) 0.0501(9) 0.1386(19) Uani 0.5 1 d D U P E 1
F24 F 0.5898(19) 1.1749(11) 0.0659(10) 0.1386(19) Uani 0.5 1 d D U P E 1
F25 F 0.5171(19) 1.1502(12) 0.0340(8) 0.1386(19) Uani 0.5 1 d D U P E 1
F26 F 0.469(2) 1.1545(13) 0.1917(7) 0.1386(19) Uani 0.5 1 d D U P E 1
F27 F 0.3577(17) 1.1899(11) 0.1287(12) 0.1386(19) Uani 0.5 1 d D U P E 1
S5B S 0.4196(9) 0.8019(6) 0.1476(4) 0.077(3) Uani 0.5 1 d . U P E 2
C67B C 0.573(3) 0.7972(17) 0.1202(13) 0.060(8) Uani 0.5 1 d . U P E 2
C68B C 0.577(2) 0.8676(14) 0.0928(11) 0.067(7) Uani 0.5 1 d . U P E 2
H68B H 0.633765 0.872171 0.059552 0.080 Uiso 0.5 1 calc R U P E 2
C69B C 0.500(2) 0.9317(14) 0.1128(14) 0.090(10) Uani 0.5 1 d D U P E 2
C70B C 0.3885(17) 0.9046(12) 0.1418(9) 0.076(5) Uani 0.5 1 d D U P E 2
C71B C 0.305(3) 0.933(2) 0.0930(14) 0.136(5) Uani 0.5 1 d D U P E 2
H71D H 0.346411 0.957433 0.059113 0.204 Uiso 0.5 1 calc R U P E 2
H71E H 0.235809 0.970264 0.109056 0.204 Uiso 0.5 1 calc R U P E 2
H71F H 0.278313 0.890447 0.079925 0.204 Uiso 0.5 1 calc R U P E 2
C72B C 0.346(3) 0.9489(15) 0.1983(10) 0.136(5) Uani 0.5 1 d D U P E 2
C73B C 0.434(3) 0.921(3) 0.2456(17) 0.136(5) Uani 0.5 1 d D U P E 2
H73D H 0.510755 0.897173 0.226139 0.204 Uiso 0.5 1 calc R U P E 2
H73E H 0.403693 0.884841 0.274614 0.204 Uiso 0.5 1 calc R U P E 2
H73F H 0.442097 0.964855 0.265973 0.204 Uiso 0.5 1 calc R U P E 2
C74B C 0.362(4) 1.0316(18) 0.1845(14) 0.136(5) Uani 0.5 1 d D U P E 2
C75B C 0.387(3) 1.0658(15) 0.1300(15) 0.136(5) Uani 0.5 1 d D U P E 2
C76B C 0.487(3) 1.0084(14) 0.1108(18) 0.136(5) Uani 0.5 1 d D U P E 2
C77B C 0.5788(19) 1.0526(14) 0.0862(11) 0.136(5) Uani 0.5 1 d D U P E 2
C78B C 0.5417(19) 1.1253(13) 0.1172(11) 0.136(5) Uani 0.5 1 d D U P E 2
C79B C 0.421(2) 1.1352(15) 0.0975(9) 0.136(5) Uani 0.5 1 d D U P E 2
F22B F 0.685(2) 1.0370(14) 0.1055(10) 0.1386(19) Uani 0.5 1 d D U P E 2
F23B F 0.6257(19) 1.0219(12) 0.0353(9) 0.1386(19) Uani 0.5 1 d D U P E 2
F24B F 0.494(2) 1.1575(13) 0.1675(9) 0.1386(19) Uani 0.5 1 d D U P E 2
F25B F 0.6225(15) 1.1666(11) 0.0996(9) 0.1386(19) Uani 0.5 1 d D U P E 2
F26B F 0.3257(19) 1.1837(13) 0.1201(12) 0.1386(19) Uani 0.5 1 d D U P E 2
F27B F 0.4589(16) 1.1364(12) 0.0396(8) 0.1386(19) Uani 0.5 1 d D U P E 2
C80 C 0.2251(17) 1.0719(7) 0.2123(7) 0.135(6) Uani 1 1 d . . . . .
H80 H 0.217013 1.124295 0.217370 0.162 Uiso 1 1 calc R U . E 1
C81 C 0.1443(15) 1.0282(8) 0.2405(6) 0.112(5) Uani 1 1 d . . . . .
C82 C 0.0361(14) 1.0550(8) 0.2787(6) 0.105(4) Uani 1 1 d . . . . .
C83 C -0.0078(15) 1.1292(9) 0.2846(7) 0.128(6) Uani 1 1 d . . . . .
H83 H 0.035424 1.165136 0.265736 0.154 Uiso 1 1 calc R U . . .
C84 C -0.1168(16) 1.1547(11) 0.3184(8) 0.131(6) Uani 1 1 d . . . . .
H84 H -0.149646 1.207449 0.319768 0.157 Uiso 1 1 calc R U . . .
C85 C -0.1752(15) 1.1030(12) 0.3492(8) 0.125(6) Uani 1 1 d . . . . .
H85 H -0.247663 1.119803 0.372932 0.150 Uiso 1 1 calc R U . . .
C86 C -0.1301(19) 1.0288(14) 0.3458(10) 0.180(10) Uani 1 1 d . . . . .
H86 H -0.169318 0.992946 0.368195 0.216 Uiso 1 1 calc R U . . .
C87 C -0.0282(17) 1.0045(11) 0.3104(10) 0.156(8) Uani 1 1 d . . . . .
H87 H 0.000308 0.951638 0.307002 0.188 Uiso 1 1 calc R U . . .

loop_
_atom_site_aniso_label
_atom_site_aniso_U_11
_atom_site_aniso_U_22
_atom_site_aniso_U_33
_atom_site_aniso_U_23
_atom_site_aniso_U_13
_atom_site_aniso_U_12
Dy1 0.02683(17) 0.0419(2) 0.0417(2) -0.00484(13) 0.00653(12) -0.01366(12)
S1 0.0360(8) 0.0402(9) 0.0471(10) 0.0070(8) 0.0017(7) -0.0153(7)
S2 0.0419(9) 0.0445(10) 0.0566(12) 0.0109(9) 0.0055(8) -0.0105(8)
S3 0.0393(9) 0.0525(11) 0.0533(11) -0.0217(9) 0.0076(8) -0.0171(8)
S4 0.0469(10) 0.0602(12) 0.0655(13) -0.0281(10) 0.0122(9) -0.0238(9)
S6 0.117(3) 0.0668(17) 0.111(3) -0.0077(17) 0.022(2) 0.0006(17)
F1 0.027(4) 0.057(6) 0.051(6) -0.009(5) 0.007(5) -0.012(4)
F2 0.069(6) 0.068(7) 0.064(7) -0.017(6) 0.009(6) 0.007(5)
F3 0.038(4) 0.056(6) 0.051(5) 0.007(5) -0.007(4) -0.001(5)
F1B 0.045(11) 0.055(11) 0.046(11) -0.009(7) 0.006(7) -0.007(7)
F2B 0.042(9) 0.041(10) 0.047(10) -0.002(7) 0.001(7) 0.003(7)
F3B 0.08(2) 0.08(2) 0.08(2) -0.006(8) -0.012(8) -0.017(9)
F1C 0.055(8) 0.076(10) 0.076(10) -0.004(7) -0.008(7) -0.017(6)
F2C 0.077(8) 0.070(8) 0.072(8) -0.003(6) 0.007(7) 0.002(6)
F3C 0.069(8) 0.073(9) 0.076(9) 0.003(7) -0.008(6) -0.008(6)
F4 0.124(6) 0.065(4) 0.166(7) 0.001(4) -0.087(6) -0.008(4)
F5 0.095(4) 0.066(4) 0.102(5) 0.008(3) 0.031(4) 0.028(3)
F6 0.064(3) 0.042(3) 0.099(4) 0.019(3) 0.003(3) -0.011(2)
F7 0.116(6) 0.073(4) 0.117(6) -0.018(4) 0.009(4) -0.033(4)
F8 0.149(6) 0.059(3) 0.067(4) 0.012(3) 0.039(4) -0.010(4)
F9 0.138(6) 0.071(4) 0.157(7) 0.039(4) -0.058(5) -0.065(4)
F10 0.019(6) 0.032(8) 0.031(8) 0.010(6) -0.005(6) -0.003(6)
F11 0.058(11) 0.064(11) 0.068(11) 0.002(7) -0.006(7) -0.023(7)
F12 0.074(13) 0.078(13) 0.083(13) -0.007(8) -0.013(7) -0.020(8)
F10B 0.070(11) 0.078(11) 0.079(11) -0.005(7) -0.008(7) -0.021(7)
F11B 0.071(10) 0.074(10) 0.079(10) -0.012(7) -0.006(7) -0.032(7)
F12B 0.049(10) 0.048(10) 0.053(11) 0.003(7) -0.008(7) -0.015(7)
F10C 0.048(5) 0.067(6) 0.071(7) 0.001(5) -0.017(5) -0.011(5)
F11C 0.057(6) 0.078(7) 0.078(7) 0.012(6) -0.007(5) -0.036(5)
F12C 0.049(6) 0.058(8) 0.063(8) -0.005(6) -0.018(5) -0.024(6)
F19 0.043(4) 0.051(5) 0.078(5) -0.008(4) 0.021(3) -0.008(4)
F20 0.053(5) 0.112(8) 0.090(6) -0.001(5) -0.010(4) -0.023(5)
F21 0.084(6) 0.076(5) 0.088(7) 0.019(4) 0.032(5) -0.035(4)
F19B 0.036(6) 0.054(8) 0.064(8) 0.013(6) 0.001(5) -0.005(6)
F20B 0.086(9) 0.092(10) 0.101(11) -0.005(7) 0.002(7) -0.039(7)
F21B 0.074(10) 0.093(11) 0.082(10) 0.004(7) -0.006(6) -0.019(7)
O1 0.026(2) 0.047(3) 0.047(3) 0.009(2) 0.0016(19) -0.008(2)
O2 0.032(2) 0.045(3) 0.037(3) 0.002(2) 0.0044(19) -0.010(2)
O3 0.030(2) 0.064(3) 0.053(3) -0.015(3) 0.006(2) -0.015(2)
O4 0.031(2) 0.050(3) 0.045(3) -0.013(2) 0.005(2) -0.013(2)
O5 0.032(2) 0.046(3) 0.045(3) 0.000(2) 0.007(2) -0.013(2)
O6 0.037(3) 0.037(3) 0.077(4) -0.008(3) 0.006(2) -0.009(2)
N1 0.030(3) 0.035(3) 0.040(3) 0.001(2) 0.002(2) -0.011(2)
N2 0.025(3) 0.047(3) 0.041(3) -0.003(3) 0.003(2) -0.004(2)
C1 0.038(4) 0.042(4) 0.047(4) -0.002(3) 0.004(3) -0.009(3)
C2 0.050(4) 0.038(4) 0.047(4) -0.005(3) 0.000(3) -0.002(3)
C3 0.064(5) 0.044(4) 0.048(4) -0.008(3) -0.004(4) -0.018(4)
C4 0.047(4) 0.040(4) 0.041(4) 0.006(3) -0.007(3) -0.020(3)
C5 0.064(5) 0.055(5) 0.051(5) 0.000(4) -0.013(4) -0.032(4)
C6 0.045(4) 0.074(6) 0.051(5) 0.012(4) -0.013(4) -0.033(4)
C7 0.034(4) 0.066(5) 0.044(4) 0.008(4) -0.006(3) -0.017(3)
C8 0.034(4) 0.088(6) 0.049(5) 0.005(4) -0.007(3) -0.019(4)
C9 0.030(4) 0.079(6) 0.054(5) -0.002(4) 0.001(3) 0.005(4)
C10 0.035(4) 0.060(5) 0.050(4) -0.010(4) -0.002(3) -0.004(3)
C11 0.035(3) 0.041(4) 0.036(4) 0.006(3) -0.005(3) -0.012(3)
C12 0.034(3) 0.032(3) 0.031(3) 0.010(3) -0.004(3) -0.008(3)
C13 0.034(3) 0.049(4) 0.040(4) -0.002(3) 0.003(3) -0.007(3)
C14 0.046(4) 0.041(4) 0.054(5) -0.001(3) 0.013(3) -0.013(3)
C15 0.034(3) 0.046(4) 0.035(3) -0.001(3) 0.001(3) -0.015(3)
C16 0.049(5) 0.055(5) 0.060(5) 0.008(4) 0.009(4) -0.001(4)
C17 0.037(3) 0.043(4) 0.045(4) -0.003(3) 0.004(3) -0.016(3)
C18 0.038(4) 0.037(4) 0.058(5) -0.005(3) 0.005(3) -0.014(3)
C19 0.038(4) 0.038(4) 0.055(4) -0.002(3) 0.004(3) -0.014(3)
C20 0.038(4) 0.048(4) 0.061(5) 0.000(4) 0.009(3) -0.021(3)
C21 0.061(5) 0.066(5) 0.049(5) -0.012(4) 0.001(4) -0.019(4)
C22 0.073(5) 0.043(4) 0.047(4) 0.001(3) -0.007(4) -0.022(4)
C23 0.044(4) 0.041(4) 0.054(5) 0.005(3) 0.005(3) -0.012(3)
C24 0.041(4) 0.038(4) 0.049(4) 0.007(3) 0.003(3) -0.013(3)
C25 0.042(4) 0.035(4) 0.050(4) 0.003(3) 0.003(3) -0.013(3)
C26 0.040(4) 0.035(4) 0.053(4) -0.004(3) 0.006(3) -0.014(3)
C27 0.042(4) 0.043(4) 0.071(6) 0.001(4) 0.007(4) -0.010(3)
C28 0.074(7) 0.044(5) 0.135(11) 0.020(6) 0.018(7) -0.012(5)
C29 0.047(4) 0.041(4) 0.062(5) -0.001(4) 0.008(4) -0.018(3)
C30 0.043(4) 0.050(4) 0.054(5) 0.008(4) 0.007(3) -0.019(3)
C31 0.042(4) 0.048(4) 0.046(4) 0.006(3) 0.003(3) -0.015(3)
C32 0.040(4) 0.047(4) 0.040(4) -0.003(3) 0.002(3) -0.005(3)
C33 0.042(4) 0.070(6) 0.060(5) 0.005(4) 0.004(4) -0.012(4)
C34 0.044(4) 0.080(6) 0.068(6) -0.012(5) 0.010(4) -0.019(4)
C35 0.040(4) 0.078(6) 0.059(5) -0.019(5) -0.009(4) -0.001(4)
C36 0.058(5) 0.072(6) 0.055(5) -0.010(4) -0.017(4) 0.001(4)
C37 0.050(4) 0.056(5) 0.048(4) -0.006(4) 0.000(3) -0.005(4)
C38 0.033(4) 0.067(5) 0.050(4) -0.012(4) 0.004(3) -0.017(3)
C39 0.041(4) 0.063(5) 0.062(5) -0.026(4) 0.003(4) -0.021(4)
C40 0.034(3) 0.047(4) 0.043(4) -0.009(3) 0.002(3) -0.011(3)
C41 0.049(6) 0.154(12) 0.077(7) -0.052(8) 0.018(5) -0.048(7)
C42 0.038(4) 0.047(4) 0.048(4) -0.015(3) 0.003(3) -0.016(3)
C43 0.048(4) 0.045(4) 0.051(4) -0.013(3) 0.013(3) -0.020(3)
C44 0.051(4) 0.046(4) 0.056(5) -0.020(4) 0.018(4) -0.022(3)
F13 0.0644(13) 0.0467(11) 0.0549(12) -0.0110(9) 0.0115(10) -0.0231(10)
F14 0.0644(13) 0.0467(11) 0.0549(12) -0.0110(9) 0.0115(10) -0.0231(10)
F15 0.0644(13) 0.0467(11) 0.0549(12) -0.0110(9) 0.0115(10) -0.0231(10)
F16 0.0644(13) 0.0467(11) 0.0549(12) -0.0110(9) 0.0115(10) -0.0231(10)
F17 0.0644(13) 0.0467(11) 0.0549(12) -0.0110(9) 0.0115(10) -0.0231(10)
F18 0.0644(13) 0.0467(11) 0.0549(12) -0.0110(9) 0.0115(10) -0.0231(10)
C45 0.0644(13) 0.0467(11) 0.0549(12) -0.0110(9) 0.0115(10) -0.0231(10)
C46 0.0644(13) 0.0467(11) 0.0549(12) -0.0110(9) 0.0115(10) -0.0231(10)
C47 0.0644(13) 0.0467(11) 0.0549(12) -0.0110(9) 0.0115(10) -0.0231(10)
C48 0.0644(13) 0.0467(11) 0.0549(12) -0.0110(9) 0.0115(10) -0.0231(10)
C49 0.0644(13) 0.0467(11) 0.0549(12) -0.0110(9) 0.0115(10) -0.0231(10)
C50 0.0644(13) 0.0467(11) 0.0549(12) -0.0110(9) 0.0115(10) -0.0231(10)
C51 0.0644(13) 0.0467(11) 0.0549(12) -0.0110(9) 0.0115(10) -0.0231(10)
C52 0.0644(13) 0.0467(11) 0.0549(12) -0.0110(9) 0.0115(10) -0.0231(10)
C53 0.0644(13) 0.0467(11) 0.0549(12) -0.0110(9) 0.0115(10) -0.0231(10)
C54 0.0644(13) 0.0467(11) 0.0549(12) -0.0110(9) 0.0115(10) -0.0231(10)
F13B 0.0644(13) 0.0467(11) 0.0549(12) -0.0110(9) 0.0115(10) -0.0231(10)
F14B 0.0644(13) 0.0467(11) 0.0549(12) -0.0110(9) 0.0115(10) -0.0231(10)
F15B 0.0644(13) 0.0467(11) 0.0549(12) -0.0110(9) 0.0115(10) -0.0231(10)
F16B 0.0644(13) 0.0467(11) 0.0549(12) -0.0110(9) 0.0115(10) -0.0231(10)
F17B 0.0644(13) 0.0467(11) 0.0549(12) -0.0110(9) 0.0115(10) -0.0231(10)
F18B 0.0644(13) 0.0467(11) 0.0549(12) -0.0110(9) 0.0115(10) -0.0231(10)
C45B 0.0644(13) 0.0467(11) 0.0549(12) -0.0110(9) 0.0115(10) -0.0231(10)
C46B 0.0644(13) 0.0467(11) 0.0549(12) -0.0110(9) 0.0115(10) -0.0231(10)
C47B 0.0644(13) 0.0467(11) 0.0549(12) -0.0110(9) 0.0115(10) -0.0231(10)
C48B 0.0644(13) 0.0467(11) 0.0549(12) -0.0110(9) 0.0115(10) -0.0231(10)
C49B 0.0644(13) 0.0467(11) 0.0549(12) -0.0110(9) 0.0115(10) -0.0231(10)
C50B 0.0644(13) 0.0467(11) 0.0549(12) -0.0110(9) 0.0115(10) -0.0231(10)
C51B 0.0644(13) 0.0467(11) 0.0549(12) -0.0110(9) 0.0115(10) -0.0231(10)
C52B 0.0644(13) 0.0467(11) 0.0549(12) -0.0110(9) 0.0115(10) -0.0231(10)
C53B 0.0644(13) 0.0467(11) 0.0549(12) -0.0110(9) 0.0115(10) -0.0231(10)
C54B 0.0644(13) 0.0467(11) 0.0549(12) -0.0110(9) 0.0115(10) -0.0231(10)
C55 0.044(4) 0.059(5) 0.060(5) -0.020(4) 0.008(4) -0.014(4)
C56 0.042(4) 0.040(4) 0.068(5) -0.018(4) 0.009(4) -0.018(3)
C57 0.045(4) 0.073(5) 0.041(4) -0.010(4) 0.007(3) -0.024(4)
C58 0.048(4) 0.073(6) 0.056(5) 0.001(4) 0.007(4) -0.019(4)
C59 0.043(5) 0.107(8) 0.067(6) -0.004(6) 0.005(4) -0.024(5)
C60 0.051(5) 0.114(9) 0.062(6) 0.001(6) 0.003(4) -0.042(6)
C61 0.073(6) 0.092(7) 0.063(6) -0.006(5) 0.003(5) -0.050(6)
C62 0.060(5) 0.080(6) 0.058(5) -0.017(5) 0.004(4) -0.035(5)
C63 0.046(4) 0.044(4) 0.042(4) 0.010(3) -0.007(3) -0.018(3)
C64 0.056(5) 0.043(4) 0.066(5) 0.005(4) -0.008(4) -0.025(4)
C65 0.058(5) 0.044(4) 0.054(5) -0.006(4) -0.004(4) -0.016(4)
C66 0.052(5) 0.094(7) 0.055(5) 0.015(5) -0.007(4) -0.048(5)
S5 0.059(3) 0.035(2) 0.061(3) 0.004(2) 0.003(2) -0.0061(19)
C67 0.059(8) 0.053(8) 0.058(8) -0.005(4) -0.009(4) -0.012(4)
C68 0.056(6) 0.055(6) 0.059(6) -0.006(4) -0.008(4) -0.011(4)
C69 0.067(7) 0.060(7) 0.063(7) -0.002(4) -0.007(4) -0.011(4)
C70 0.083(7) 0.079(7) 0.082(7) -0.007(4) -0.009(4) -0.015(4)
C71 0.101(5) 0.099(5) 0.098(5) -0.007(3) -0.007(3) -0.019(3)
C72 0.101(5) 0.099(5) 0.098(5) -0.007(3) -0.007(3) -0.019(3)
C73 0.101(5) 0.099(5) 0.098(5) -0.007(3) -0.007(3) -0.019(3)
C74 0.062(6) 0.058(6) 0.062(6) -0.004(4) 0.001(4) -0.010(4)
C75 0.057(5) 0.049(5) 0.048(5) -0.003(4) -0.002(4) -0.007(4)
C76 0.065(6) 0.058(6) 0.060(6) -0.003(4) -0.004(4) -0.011(4)
C77 0.086(5) 0.081(5) 0.086(5) -0.006(3) -0.007(3) -0.017(3)
C78 0.086(5) 0.081(5) 0.086(5) -0.006(3) -0.007(3) -0.017(3)
C79 0.060(5) 0.055(5) 0.055(5) -0.007(4) -0.010(4) -0.007(4)
F22 0.144(2) 0.130(2) 0.139(3) -0.0086(17) -0.0035(18) -0.0303(17)
F23 0.144(2) 0.130(2) 0.139(3) -0.0086(17) -0.0035(18) -0.0303(17)
F24 0.144(2) 0.130(2) 0.139(3) -0.0086(17) -0.0035(18) -0.0303(17)
F25 0.144(2) 0.130(2) 0.139(3) -0.0086(17) -0.0035(18) -0.0303(17)
F26 0.144(2) 0.130(2) 0.139(3) -0.0086(17) -0.0035(18) -0.0303(17)
F27 0.144(2) 0.130(2) 0.139(3) -0.0086(17) -0.0035(18) -0.0303(17)
S5B 0.081(4) 0.064(3) 0.081(4) -0.019(3) -0.008(3) 0.004(2)
C67B 0.062(9) 0.057(8) 0.061(9) -0.004(4) -0.009(4) -0.011(4)
C68B 0.069(7) 0.064(7) 0.068(7) -0.006(4) -0.008(4) -0.014(4)
C69B 0.093(10) 0.087(10) 0.089(10) -0.006(4) -0.010(4) -0.017(4)
C70B 0.078(6) 0.072(6) 0.074(6) -0.007(4) -0.008(4) -0.009(4)
C71B 0.137(5) 0.135(5) 0.136(5) -0.0100(15) -0.0138(16) -0.0282(17)
C72B 0.137(5) 0.135(5) 0.136(5) -0.0100(15) -0.0138(16) -0.0282(17)
C73B 0.137(5) 0.135(5) 0.136(5) -0.0100(15) -0.0138(16) -0.0282(17)
C74B 0.137(5) 0.135(5) 0.136(5) -0.0100(15) -0.0138(16) -0.0282(17)
C75B 0.137(5) 0.135(5) 0.136(5) -0.0100(15) -0.0138(16) -0.0282(17)
C76B 0.137(5) 0.135(5) 0.136(5) -0.0100(15) -0.0138(16) -0.0282(17)
C77B 0.137(5) 0.135(5) 0.136(5) -0.0100(15) -0.0138(16) -0.0282(17)
C78B 0.137(5) 0.135(5) 0.136(5) -0.0100(15) -0.0138(16) -0.0282(17)
C79B 0.137(5) 0.135(5) 0.136(5) -0.0100(15) -0.0138(16) -0.0282(17)
F22B 0.144(2) 0.130(2) 0.139(3) -0.0086(17) -0.0035(18) -0.0303(17)
F23B 0.144(2) 0.130(2) 0.139(3) -0.0086(17) -0.0035(18) -0.0303(17)
F24B 0.144(2) 0.130(2) 0.139(3) -0.0086(17) -0.0035(18) -0.0303(17)
F25B 0.144(2) 0.130(2) 0.139(3) -0.0086(17) -0.0035(18) -0.0303(17)
F26B 0.144(2) 0.130(2) 0.139(3) -0.0086(17) -0.0035(18) -0.0303(17)
F27B 0.144(2) 0.130(2) 0.139(3) -0.0086(17) -0.0035(18) -0.0303(17)
C80 0.196(16) 0.057(7) 0.121(12) -0.022(7) 0.049(11) 0.009(8)
C81 0.147(12) 0.077(8) 0.089(9) -0.011(7) 0.015(8) 0.012(7)
C82 0.117(11) 0.100(10) 0.078(8) -0.006(7) -0.007(7) 0.017(8)
C83 0.125(12) 0.110(11) 0.125(12) -0.037(10) 0.014(10) 0.025(9)
C84 0.121(13) 0.132(14) 0.129(14) -0.054(12) -0.018(11) 0.015(11)
C85 0.098(11) 0.137(15) 0.130(14) -0.043(12) 0.003(10) -0.001(11)
C86 0.147(17) 0.17(2) 0.18(2) -0.018(16) 0.057(15) 0.026(15)
C87 0.136(15) 0.117(13) 0.19(2) -0.006(13) 0.052(14) -0.006(11)

loop_
_atom_type_symbol
_atom_type_description
_atom_type_scat_dispersion_real
_atom_type_scat_dispersion_imag
_atom_type_scat_source
C C 0.0033 0.0016 'International Tables Vol C Tables 4.2.6.8 and 6.1.1.4'
H H 0.0000 0.0000 'International Tables Vol C Tables 4.2.6.8 and 6.1.1.4'
Dy Dy -0.1892 4.4098 'International Tables Vol C Tables 4.2.6.8 and 6.1.1.4'
F F 0.0171 0.0103 'International Tables Vol C Tables 4.2.6.8 and 6.1.1.4'
N N 0.0061 0.0033 'International Tables Vol C Tables 4.2.6.8 and 6.1.1.4'
O O 0.0106 0.0060 'International Tables Vol C Tables 4.2.6.8 and 6.1.1.4'
S S 0.1246 0.1234 'International Tables Vol C Tables 4.2.6.8 and 6.1.1.4'

loop_
_geom_angle_atom_site_label_1
_geom_angle_atom_site_label_2
_geom_angle_atom_site_label_3
_geom_angle
_geom_angle_site_symmetry_1
_geom_angle_site_symmetry_3
_geom_angle_publ_flag
O2 Dy1 O6 136.62(17) . . ?
O2 Dy1 O5 147.89(17) . . ?
O6 Dy1 O5 73.37(17) . . ?
O2 Dy1 O3 113.16(18) . . ?
O6 Dy1 O3 82.7(2) . . ?
O5 Dy1 O3 76.09(18) . . ?
O2 Dy1 O4 72.43(17) . . ?
O6 Dy1 O4 75.43(19) . . ?
O5 Dy1 O4 137.41(17) . . ?
O3 Dy1 O4 71.82(16) . . ?
O2 Dy1 O1 71.43(16) . . ?
O6 Dy1 O1 151.20(17) . . ?
O5 Dy1 O1 81.32(16) . . ?
O3 Dy1 O1 78.00(18) . . ?
O4 Dy1 O1 117.49(18) . . ?
O2 Dy1 N1 79.22(17) . . ?
O6 Dy1 N1 109.38(19) . . ?
O5 Dy1 N1 78.84(17) . . ?
O3 Dy1 N1 147.57(17) . . ?
O4 Dy1 N1 139.61(16) . . ?
O1 Dy1 N1 78.17(18) . . ?
O2 Dy1 N2 70.68(18) . . ?
O6 Dy1 N2 75.23(18) . . ?
O5 Dy1 N2 119.15(18) . . ?
O3 Dy1 N2 146.97(18) . . ?
O4 Dy1 N2 78.95(17) . . ?
O1 Dy1 N2 130.63(18) . . ?
N1 Dy1 N2 64.65(17) . . ?
C17 S1 C20 90.6(3) . . ?
C31 S2 C23 92.5(3) . . ?
C42 S3 C45 92.3(4) . . ?
C42 S3 C45B 90.1(4) . . ?
C56 S4 C47 91.4(5) . . ?
C56 S4 C47B 91.0(4) . . ?
C81 S6 C72 92.0(8) . . ?
C81 S6 C72B 91.2(10) . . ?
C13 O1 Dy1 133.9(4) . . ?
C15 O2 Dy1 140.9(4) . . ?
C38 O3 Dy1 133.9(4) . . ?
C40 O4 Dy1 136.1(4) . . ?
C63 O5 Dy1 128.4(5) . . ?
C65 O6 Dy1 130.5(5) . . ?
C1 N1 C12 117.6(6) . . ?
C1 N1 Dy1 122.8(5) . . ?
C12 N1 Dy1 117.5(4) . . ?
C10 N2 C11 118.6(6) . . ?
C10 N2 Dy1 122.6(5) . . ?
C11 N2 Dy1 115.9(4) . . ?
N1 C1 C2 122.7(7) . . ?
N1 C1 H1 118.7 . . ?
C2 C1 H1 118.7 . . ?
C3 C2 C1 119.9(7) . . ?
C3 C2 H2 120.0 . . ?
C1 C2 H2 120.0 . . ?
C2 C3 C4 119.4(7) . . ?
C2 C3 H3 120.3 . . ?
C4 C3 H3 120.3 . . ?
C12 C4 C3 117.1(6) . . ?
C12 C4 C5 119.3(7) . . ?
C3 C4 C5 123.6(7) . . ?
C6 C5 C4 120.9(7) . . ?
C6 C5 H5 119.6 . . ?
C4 C5 H5 119.6 . . ?
C5 C6 C7 121.6(7) . . ?
C5 C6 H6 119.2 . . ?
C7 C6 H6 119.2 . . ?
C8 C7 C11 117.7(7) . . ?
C8 C7 C6 123.3(7) . . ?
C11 C7 C6 119.0(7) . . ?
C9 C8 C7 119.7(7) . . ?
C9 C8 H8 120.2 . . ?
C7 C8 H8 120.2 . . ?
C8 C9 C10 119.8(7) . . ?
C8 C9 H9 120.1 . . ?
C10 C9 H9 120.1 . . ?
N2 C10 C9 121.8(8) . . ?
N2 C10 H10 119.1 . . ?
C9 C10 H10 119.1 . . ?
N2 C11 C7 122.4(6) . . ?
N2 C11 C12 118.2(6) . . ?
C7 C11 C12 119.4(6) . . ?
N1 C12 C4 123.2(6) . . ?
N1 C12 C11 117.1(6) . . ?
C4 C12 C11 119.6(6) . . ?
O1 C13 C14 129.0(7) . . ?
O1 C13 C16 114.3(6) . . ?
C14 C13 C16 116.7(7) . . ?
C13 C14 C15 120.9(7) . . ?
C13 C14 H14 119.5 . . ?
C15 C14 H14 119.5 . . ?
O2 C15 C14 122.6(6) . . ?
O2 C15 C17 114.8(6) . . ?
C14 C15 C17 122.6(7) . . ?
F3B C16 F1B 112(3) . . ?
F2 C16 F1 106.8(12) . . ?
F2 C16 F3 108.3(12) . . ?
F1 C16 F3 104.2(12) . . ?
F3C C16 F2C 105.4(16) . . ?
F3C C16 F1C 111.5(16) . . ?
F2C C16 F1C 109.5(14) . . ?
F3B C16 F2B 102(3) . . ?
F1B C16 F2B 107(2) . . ?
F3B C16 C13 110(3) . . ?
F1B C16 C13 113.3(17) . . ?
F3C C16 C13 117.6(11) . . ?
F2 C16 C13 112.6(10) . . ?
F1 C16 C13 114.9(9) . . ?
F3 C16 C13 109.5(8) . . ?
F2C C16 C13 103.7(11) . . ?
F1C C16 C13 108.6(12) . . ?
F2B C16 C13 111.7(14) . . ?
C18 C17 C15 130.1(7) . . ?
C18 C17 S1 115.1(5) . . ?
C15 C17 S1 114.6(5) . . ?
C17 C18 C19 113.1(7) . . ?
C17 C18 H18 123.4 . . ?
C19 C18 H18 123.4 . . ?
C26 C19 C18 130.2(7) . . ?
C26 C19 C20 118.3(6) . . ?
C18 C19 C20 111.3(6) . . ?
C19 C20 C23 109.3(7) . . ?
C19 C20 C21 108.1(7) . . ?
C23 C20 C21 112.3(6) . . ?
C19 C20 S1 104.9(5) . . ?
C23 C20 S1 113.9(5) . . ?
C21 C20 S1 108.0(6) . . ?
C20 C21 H21A 109.5 . . ?
C20 C21 H21B 109.5 . . ?
H21A C21 H21B 109.5 . . ?
C20 C21 H21C 109.5 . . ?
H21A C21 H21C 109.5 . . ?
H21B C21 H21C 109.5 . . ?
C23 C22 H22A 109.5 . . ?
C23 C22 H22B 109.5 . . ?
H22A C22 H22B 109.5 . . ?
C23 C22 H22C 109.5 . . ?
H22A C22 H22C 109.5 . . ?
H22B C22 H22C 109.5 . . ?
C20 C23 C22 112.1(7) . . ?
C20 C23 C24 108.2(6) . . ?
C22 C23 C24 109.9(6) . . ?
C20 C23 S2 113.3(6) . . ?
C22 C23 S2 109.4(6) . . ?
C24 C23 S2 103.6(5) . . ?
C25 C24 C30 129.5(7) . . ?
C25 C24 C23 117.0(6) . . ?
C30 C24 C23 113.5(6) . . ?
C24 C25 C26 121.4(6) . . ?
C24 C25 C29 129.3(7) . . ?
C26 C25 C29 109.3(6) . . ?
C19 C26 C25 121.0(7) . . ?
C19 C26 C27 129.2(7) . . ?
C25 C26 C27 109.6(6) . . ?
F5 C27 F4 108.1(8) . . ?
F5 C27 C26 114.7(7) . . ?
F4 C27 C26 111.8(7) . . ?
F5 C27 C28 109.7(8) . . ?
F4 C27 C28 109.0(9) . . ?
C26 C27 C28 103.3(7) . . ?
F6 C28 F7 103.7(8) . . ?
F6 C28 C29 119.0(9) . . ?
F7 C28 C29 104.3(10) . . ?
F6 C28 C27 116.5(10) . . ?
F7 C28 C27 104.6(9) . . ?
C29 C28 C27 107.0(7) . . ?
F9 C29 F8 103.3(7) . . ?
F9 C29 C25 114.7(7) . . ?
F8 C29 C25 112.8(7) . . ?
F9 C29 C28 111.4(8) . . ?
F8 C29 C28 109.4(9) . . ?
C25 C29 C28 105.4(6) . . ?
C31 C30 C24 114.8(7) . . ?
C31 C30 H30 122.6 . . ?
C24 C30 H30 122.6 . . ?
C30 C31 C32 127.6(7) . . ?
C30 C31 S2 113.3(6) . . ?
C32 C31 S2 119.1(6) . . ?
C37 C32 C33 118.0(7) . . ?
C37 C32 C31 121.6(7) . . ?
C33 C32 C31 120.3(7) . . ?
C32 C33 C34 121.8(9) . . ?
C32 C33 H33 119.1 . . ?
C34 C33 H33 119.1 . . ?
C35 C34 C33 119.1(9) . . ?
C35 C34 H34 120.5 . . ?
C33 C34 H34 120.5 . . ?
C34 C35 C36 120.2(8) . . ?
C34 C35 H35 119.9 . . ?
C36 C35 H35 119.9 . . ?
C35 C36 C37 120.5(9) . . ?
C35 C36 H36 119.7 . . ?
C37 C36 H36 119.7 . . ?
C32 C37 C36 120.4(8) . . ?
C32 C37 H37 119.8 . . ?
C36 C37 H37 119.8 . . ?
O3 C38 C39 128.4(7) . . ?
O3 C38 C41 113.0(7) . . ?
C39 C38 C41 118.6(7) . . ?
C38 C39 C40 121.5(7) . . ?
C38 C39 H39 119.3 . . ?
C40 C39 H39 119.3 . . ?
O4 C40 C39 124.4(6) . . ?
O4 C40 C42 115.6(6) . . ?
C39 C40 C42 119.9(6) . . ?
F11C C41 F12C 112.7(14) . . ?
F10B C41 F12B 108(3) . . ?
F10 C41 F12 120.8(18) . . ?
F10B C41 C38 131(2) . . ?
F10 C41 C38 119.1(16) . . ?
F11C C41 C38 116.4(12) . . ?
F12C C41 C38 113.9(10) . . ?
F12B C41 C38 113.6(17) . . ?
F12 C41 C38 114.1(17) . . ?
F11C C41 F10C 101.0(13) . . ?
F12C C41 F10C 106.9(12) . . ?
C38 C41 F10C 104.3(11) . . ?
F10 C41 F11 100.1(16) . . ?
F12 C41 F11 88.0(15) . . ?
C38 C41 F11 106.4(16) . . ?
F10B C41 F11B 88(3) . . ?
F12B C41 F11B 107.0(19) . . ?
C38 C41 F11B 103.7(13) . . ?
C43 C42 C40 128.1(6) . . ?
C43 C42 S3 114.9(5) . . ?
C40 C42 S3 116.9(5) . . ?
C42 C43 C44 113.5(7) . . ?
C42 C43 H43 123.3 . . ?
C44 C43 H43 123.3 . . ?
C51B C44 C43 128.3(7) . . ?
C51 C44 C43 133.0(7) . . ?
C51B C44 C45B 119.1(8) . . ?
C43 C44 C45B 111.1(7) . . ?
C51 C44 C45 113.5(8) . . ?
C43 C44 C45 112.1(7) . . ?
C47 C45 C46 113.6(9) . . ?
C47 C45 C44 106.5(8) . . ?
C46 C45 C44 110.9(10) . . ?
C47 C45 S3 116.6(8) . . ?
C46 C45 S3 105.9(9) . . ?
C44 C45 S3 102.8(7) . . ?
C45 C46 H46A 109.5 . . ?
C45 C46 H46B 109.5 . . ?
H46A C46 H46B 109.5 . . ?
C45 C46 H46C 109.5 . . ?
H46A C46 H46C 109.5 . . ?
H46B C46 H46C 109.5 . . ?
C49 C47 C45 107.5(10) . . ?
C49 C47 C48 110.3(11) . . ?
C45 C47 C48 112.3(10) . . ?
C49 C47 S4 103.5(8) . . ?
C45 C47 S4 110.7(8) . . ?
C48 C47 S4 112.1(9) . . ?
C47 C48 H48A 109.5 . . ?
C47 C48 H48B 109.5 . . ?
H48A C48 H48B 109.5 . . ?
C47 C48 H48C 109.5 . . ?
H48A C48 H48C 109.5 . . ?
H48B C48 H48C 109.5 . . ?
C50 C49 C55 128.3(9) . . ?
C50 C49 C47 116.9(9) . . ?
C55 C49 C47 114.8(8) . . ?
C49 C50 C51 121.4(8) . . ?
C49 C50 C54 129.6(8) . . ?
C51 C50 C54 109.0(7) . . ?
C44 C51 C50 123.0(8) . . ?
C44 C51 C52 127.3(8) . . ?
C50 C51 C52 109.7(7) . . ?
F13 C52 F14 105.9(8) . . ?
F13 C52 C51 113.9(8) . . ?
F14 C52 C51 113.0(7) . . ?
F13 C52 C53 111.1(7) . . ?
F14 C52 C53 110.2(7) . . ?
C51 C52 C53 102.9(7) . . ?
F16 C53 F15 118.9(8) . . ?
F16 C53 C52 112.0(8) . . ?
F15 C53 C52 105.5(8) . . ?
F16 C53 C54 106.6(8) . . ?
F15 C53 C54 110.2(7) . . ?
C52 C53 C54 102.4(6) . . ?
F18 C54 F17 106.4(7) . . ?
F18 C54 C50 112.7(8) . . ?
F17 C54 C50 113.3(7) . . ?
F18 C54 C53 114.2(7) . . ?
F17 C54 C53 106.2(7) . . ?
C50 C54 C53 104.0(7) . . ?
C44 C45B C47B 104.1(8) . . ?
C44 C45B C46B 114.4(10) . . ?
C47B C45B C46B 113.5(9) . . ?
C44 C45B S3 105.6(7) . . ?
C47B C45B S3 112.9(8) . . ?
C46B C45B S3 106.2(9) . . ?
C45B C46B H46D 109.5 . . ?
C45B C46B H46E 109.5 . . ?
H46D C46B H46E 109.5 . . ?
C45B C46B H46F 109.5 . . ?
H46D C46B H46F 109.5 . . ?
H46E C46B H46F 109.5 . . ?
C49B C47B C45B 107.7(10) . . ?
C49B C47B C48B 110.7(11) . . ?
C45B C47B C48B 111.9(9) . . ?
C49B C47B S4 103.1(8) . . ?
C45B C47B S4 109.8(8) . . ?
C48B C47B S4 113.2(9) . . ?
C47B C48B H48D 109.5 . . ?
C47B C48B H48E 109.5 . . ?
H48D C48B H48E 109.5 . . ?
C47B C48B H48F 109.5 . . ?
H48D C48B H48F 109.5 . . ?
H48E C48B H48F 109.5 . . ?
C50B C49B C55 131.6(9) . . ?
C50B C49B C47B 117.4(9) . . ?
C55 C49B C47B 110.6(8) . . ?
C49B C50B C51B 121.0(8) . . ?
C49B C50B C54B 129.9(8) . . ?
C51B C50B C54B 108.9(7) . . ?
C44 C51B C50B 119.2(8) . . ?
C44 C51B C52B 130.1(9) . . ?
C50B C51B C52B 110.2(7) . . ?
F13B C52B F14B 104.1(7) . . ?
F13B C52B C51B 114.3(7) . . ?
F14B C52B C51B 113.6(8) . . ?
F13B C52B C53B 111.8(7) . . ?
F14B C52B C53B 109.9(7) . . ?
C51B C52B C53B 103.4(7) . . ?
F16B C53B F15B 119.2(8) . . ?
F16B C53B C52B 113.7(8) . . ?
F15B C53B C52B 104.9(7) . . ?
F16B C53B C54B 105.9(8) . . ?
F15B C53B C54B 109.1(7) . . ?
C52B C53B C54B 102.7(6) . . ?
F18B C54B F17B 105.7(7) . . ?
F18B C54B C50B 113.7(8) . . ?
F17B C54B C50B 114.1(7) . . ?
F18B C54B C53B 113.9(7) . . ?
F17B C54B C53B 105.5(7) . . ?
C50B C54B C53B 104.0(7) . . ?
C56 C55 C49 113.2(7) . . ?
C56 C55 C49B 115.8(7) . . ?
C56 C55 H55 123.4 . . ?
C49 C55 H55 123.4 . . ?
C55 C56 C57 126.6(7) . . ?
C55 C56 S4 113.5(6) . . ?
C57 C56 S4 119.7(5) . . ?
C58 C57 C62 118.5(8) . . ?
C58 C57 C56 121.3(8) . . ?
C62 C57 C56 120.2(8) . . ?
C59 C58 C57 121.3(9) . . ?
C59 C58 H58 119.4 . . ?
C57 C58 H58 119.4 . . ?
C60 C59 C58 119.0(10) . . ?
C60 C59 H59 120.5 . . ?
C58 C59 H59 120.5 . . ?
C61 C60 C59 120.9(9) . . ?
C61 C60 H60 119.5 . . ?
C59 C60 H60 119.5 . . ?
C60 C61 C62 120.1(10) . . ?
C60 C61 H61 119.9 . . ?
C62 C61 H61 119.9 . . ?
C61 C62 C57 120.0(9) . . ?
C61 C62 H62 120.0 . . ?
C57 C62 H62 120.0 . . ?
O5 C63 C64 128.9(7) . . ?
O5 C63 C66 111.5(7) . . ?
C64 C63 C66 119.6(7) . . ?
C63 C64 C65 121.5(7) . . ?
C63 C64 H64 119.3 . . ?
C65 C64 H64 119.3 . . ?
O6 C65 C64 125.2(7) . . ?
O6 C65 C67B 116.6(13) . . ?
C64 C65 C67B 117.6(13) . . ?
O6 C65 C67 113.1(13) . . ?
C64 C65 C67 121.5(13) . . ?
F20 C66 F19 112.3(11) . . ?
F21B C66 F20B 110.6(14) . . ?
F20 C66 F21 104.4(10) . . ?
F19 C66 F21 104.4(9) . . ?
F21B C66 F19B 109.2(14) . . ?
F20B C66 F19B 103.7(12) . . ?
F21B C66 C63 111.4(14) . . ?
F20 C66 C63 109.8(9) . . ?
F19 C66 C63 113.5(7) . . ?
F20B C66 C63 109.4(14) . . ?
F21 C66 C63 112.0(9) . . ?
F19B C66 C63 112.2(9) . . ?
C67 S5 C70 92.9(11) . . ?
C65 C67 C68 120(2) . . ?
C65 C67 S5 114.1(18) . . ?
C68 C67 S5 112.9(18) . . ?
C69 C68 C67 105.6(19) . . ?
C69 C68 H68 127.2 . . ?
C67 C68 H68 127.2 . . ?
C76 C69 C68 123.7(17) . . ?
C76 C69 C70 118.0(18) . . ?
C68 C69 C70 117.1(18) . . ?
C72 C70 C69 114.0(18) . . ?
C72 C70 C71 109.9(18) . . ?
C69 C70 C71 108(2) . . ?
C72 C70 S5 112.8(13) . . ?
C69 C70 S5 104.7(13) . . ?
C71 C70 S5 107.5(17) . . ?
C70 C71 H71A 109.5 . . ?
C70 C71 H71B 109.5 . . ?
H71A C71 H71B 109.5 . . ?
C70 C71 H71C 109.5 . . ?
H71A C71 H71C 109.5 . . ?
H71B C71 H71C 109.5 . . ?
C70 C72 C73 109.0(19) . . ?
C70 C72 C74 104.9(16) . . ?
C73 C72 C74 114.3(19) . . ?
C70 C72 S6 114.6(14) . . ?
C73 C72 S6 108.0(15) . . ?
C74 C72 S6 106.1(14) . . ?
C72 C73 H73A 109.5 . . ?
C72 C73 H73B 109.5 . . ?
H73A C73 H73B 109.5 . . ?
C72 C73 H73C 109.5 . . ?
H73A C73 H73C 109.5 . . ?
H73B C73 H73C 109.5 . . ?
C75 C74 C80 126.2(16) . . ?
C75 C74 C72 119.9(16) . . ?
C80 C74 C72 113.1(16) . . ?
C74 C75 C79 126.7(15) . . ?
C74 C75 C76 121.7(15) . . ?
C79 C75 C76 110.4(15) . . ?
C77 C76 C69 130.1(19) . . ?
C77 C76 C75 112.9(17) . . ?
C69 C76 C75 116.7(17) . . ?
F23 C77 F22 98(2) . . ?
F23 C77 C76 125(2) . . ?
F22 C77 C76 112(2) . . ?
F23 C77 C78 112.8(19) . . ?
F22 C77 C78 113.7(19) . . ?
C76 C77 C78 95.6(15) . . ?
F25 C78 F24 61.4(13) . . ?
F25 C78 C79 126(2) . . ?
F24 C78 C79 122(2) . . ?
F25 C78 C77 119(2) . . ?
F24 C78 C77 116(2) . . ?
C79 C78 C77 106.7(14) . . ?
F27 C79 F26 98.4(18) . . ?
F27 C79 C75 122.4(18) . . ?
F26 C79 C75 108.6(17) . . ?
F27 C79 C78 108.2(18) . . ?
F26 C79 C78 121.2(18) . . ?
C75 C79 C78 99.7(13) . . ?
C78 F24 F25 59.3(7) . . ?
C78 F25 F24 59.3(7) . . ?
C70B S5B C67B 91.5(12) . . ?
C68B C67B C65 130(2) . . ?
C68B C67B S5B 105(2) . . ?
C65 C67B S5B 111.1(18) . . ?
C67B C68B C69B 121(2) . . ?
C67B C68B H68B 119.4 . . ?
C69B C68B H68B 119.4 . . ?
C76B C69B C68B 142(2) . . ?
C76B C69B C70B 113(2) . . ?
C68B C69B C70B 105.3(19) . . ?
C69B C70B C72B 106(2) . . ?
C69B C70B C71B 100(2) . . ?
C72B C70B C71B 111(2) . . ?
C69B C70B S5B 109.1(14) . . ?
C72B C70B S5B 120.0(17) . . ?
C71B C70B S5B 108.4(19) . . ?
C70B C71B H71D 109.5 . . ?
C70B C71B H71E 109.5 . . ?
H71D C71B H71E 109.5 . . ?
C70B C71B H71F 109.5 . . ?
H71D C71B H71F 109.5 . . ?
H71E C71B H71F 109.5 . . ?
C70B C72B C73B 110(3) . . ?
C70B C72B C74B 109(2) . . ?
C73B C72B C74B 100(3) . . ?
C70B C72B S6 110.5(18) . . ?
C73B C72B S6 107(2) . . ?
C74B C72B S6 119(2) . . ?
C72B C73B H73D 109.5 . . ?
C72B C73B H73E 109.5 . . ?
H73D C73B H73E 109.5 . . ?
C72B C73B H73F 109.5 . . ?
H73D C73B H73F 109.5 . . ?
H73E C73B H73F 109.5 . . ?
C75B C74B C80 109(3) . . ?
C75B C74B C72B 127(3) . . ?
C80 C74B C72B 95(2) . . ?
C74B C75B C76B 97(3) . . ?
C74B C75B C79B 145(3) . . ?
C76B C75B C79B 101(2) . . ?
C69B C76B C75B 131(3) . . ?
C69B C76B C77B 126(2) . . ?
C75B C76B C77B 103(2) . . ?
F22B C77B F23B 90.0(18) . . ?
F22B C77B C76B 121(3) . . ?
F23B C77B C76B 104(2) . . ?
F22B C77B C78B 92.5(19) . . ?
F23B C77B C78B 145(3) . . ?
C76B C77B C78B 104.0(17) . . ?
F25B C78B F24B 99.6(15) . . ?
F25B C78B C79B 128(3) . . ?
F24B C78B C79B 90.0(19) . . ?
F25B C78B C77B 107.6(18) . . ?
F24B C78B C77B 146(2) . . ?
C79B C78B C77B 88.9(15) . . ?
F26B C79B F27B 123(2) . . ?
F26B C79B C75B 95(2) . . ?
F27B C79B C75B 121(2) . . ?
F26B C79B C78B 124(2) . . ?
F27B C79B C78B 94.6(18) . . ?
C75B C79B C78B 98(2) . . ?
C81 C80 C74 112.8(13) . . ?
C81 C80 C74B 121.9(14) . . ?
C81 C80 H80 123.6 . . ?
C74 C80 H80 123.6 . . ?
C80 C81 C82 127.1(13) . . ?
C80 C81 S6 111.7(10) . . ?
C82 C81 S6 120.8(12) . . ?
C83 C82 C87 116.8(15) . . ?
C83 C82 C81 121.6(16) . . ?
C87 C82 C81 121.6(14) . . ?
C82 C83 C84 121.1(19) . . ?
C82 C83 H83 119.5 . . ?
C84 C83 H83 119.5 . . ?
C85 C84 C83 119.6(17) . . ?
C85 C84 H84 120.2 . . ?
C83 C84 H84 120.2 . . ?
C86 C85 C84 119.9(18) . . ?
C86 C85 H85 120.0 . . ?
C84 C85 H85 120.0 . . ?
C85 C86 C87 120(2) . . ?
C85 C86 H86 119.9 . . ?
C87 C86 H86 119.9 . . ?
C86 C87 C82 122.2(19) . . ?
C86 C87 H87 118.9 . . ?
C82 C87 H87 118.9 . . ?

loop_
_geom_bond_atom_site_label_1
_geom_bond_atom_site_label_2
_geom_bond_distance
_geom_bond_site_symmetry_2
_geom_bond_publ_flag
Dy1 O2 2.280(5) . ?
Dy1 O6 2.304(5) . ?
Dy1 O5 2.325(4) . ?
Dy1 O3 2.328(5) . ?
Dy1 O4 2.336(5) . ?
Dy1 O1 2.344(5) . ?
Dy1 N1 2.521(6) . ?
Dy1 N2 2.548(5) . ?
S1 C17 1.754(7) . ?
S1 C20 1.837(7) . ?
S2 C31 1.765(7) . ?
S2 C23 1.847(8) . ?
S3 C42 1.755(7) . ?
S3 C45 1.843(12) . ?
S3 C45B 1.844(12) . ?
S4 C56 1.763(7) . ?
S4 C47 1.826(12) . ?
S4 C47B 1.935(12) . ?
S6 C81 1.745(13) . ?
S6 C72 1.73(2) . ?
S6 C72B 1.88(3) . ?
F1 C16 1.288(15) . ?
F2 C16 1.282(16) . ?
F3 C16 1.389(16) . ?
F1B C16 1.27(3) . ?
F2B C16 1.48(3) . ?
F3B C16 1.25(6) . ?
F1C C16 1.45(3) . ?
F2C C16 1.45(2) . ?
F3C C16 1.28(2) . ?
F4 C27 1.317(11) . ?
F5 C27 1.311(10) . ?
F6 C28 1.287(12) . ?
F7 C28 1.442(16) . ?
F8 C29 1.341(10) . ?
F9 C29 1.319(10) . ?
F10 C41 1.19(2) . ?
F11 C41 1.57(3) . ?
F12 C41 1.47(3) . ?
F10B C41 1.01(3) . ?
F11B C41 1.60(3) . ?
F12B C41 1.39(4) . ?
F10C C41 1.54(2) . ?
F11C C41 1.208(19) . ?
F12C C41 1.336(17) . ?
F19 C66 1.314(13) . ?
F20 C66 1.274(14) . ?
F21 C66 1.352(13) . ?
F19B C66 1.393(17) . ?
F20B C66 1.335(15) . ?
F21B C66 1.19(2) . ?
O1 C13 1.243(9) . ?
O2 C15 1.257(8) . ?
O3 C38 1.252(9) . ?
O4 C40 1.259(8) . ?
O5 C63 1.254(8) . ?
O6 C65 1.260(9) . ?
N1 C1 1.323(9) . ?
N1 C12 1.359(8) . ?
N2 C10 1.323(9) . ?
N2 C11 1.357(9) . ?
C1 C2 1.396(10) . ?
C1 H1 0.9500 . ?
C2 C3 1.346(11) . ?
C2 H2 0.9500 . ?
C3 C4 1.411(11) . ?
C3 H3 0.9500 . ?
C4 C12 1.393(10) . ?
C4 C5 1.440(10) . ?
C5 C6 1.346(12) . ?
C5 H5 0.9500 . ?
C6 C7 1.424(12) . ?
C6 H6 0.9500 . ?
C7 C8 1.383(12) . ?
C7 C11 1.411(9) . ?
C8 C9 1.366(13) . ?
C8 H8 0.9500 . ?
C9 C10 1.404(11) . ?
C9 H9 0.9500 . ?
C10 H10 0.9500 . ?
C11 C12 1.450(9) . ?
C13 C14 1.386(10) . ?
C13 C16 1.525(10) . ?
C14 C15 1.404(10) . ?
C14 H14 0.9500 . ?
C15 C17 1.471(9) . ?
C17 C18 1.346(10) . ?
C18 C19 1.441(9) . ?
C18 H18 0.9500 . ?
C19 C26 1.353(10) . ?
C19 C20 1.525(11) . ?
C20 C23 1.529(10) . ?
C20 C21 1.562(11) . ?
C21 H21A 0.9800 . ?
C21 H21B 0.9800 . ?
C21 H21C 0.9800 . ?
C22 C23 1.532(11) . ?
C22 H22A 0.9800 . ?
C22 H22B 0.9800 . ?
C22 H22C 0.9800 . ?
C23 C24 1.534(10) . ?
C24 C25 1.368(10) . ?
C24 C30 1.410(10) . ?
C25 C26 1.438(10) . ?
C25 C29 1.491(10) . ?
C26 C27 1.498(11) . ?
C27 C28 1.529(12) . ?
C28 C29 1.508(13) . ?
C30 C31 1.351(11) . ?
C30 H30 0.9500 . ?
C31 C32 1.469(10) . ?
C32 C37 1.374(11) . ?
C32 C33 1.378(11) . ?
C33 C34 1.394(12) . ?
C33 H33 0.9500 . ?
C34 C35 1.351(13) . ?
C34 H34 0.9500 . ?
C35 C36 1.374(14) . ?
C35 H35 0.9500 . ?
C36 C37 1.383(12) . ?
C36 H36 0.9500 . ?
C37 H37 0.9500 . ?
C38 C39 1.373(10) . ?
C38 C41 1.517(12) . ?
C39 C40 1.404(10) . ?
C39 H39 0.9500 . ?
C40 C42 1.471(9) . ?
C42 C43 1.368(10) . ?
C43 C44 1.421(10) . ?
C43 H43 0.9500 . ?
C44 C51B 1.353(11) . ?
C44 C51 1.361(11) . ?
C44 C45B 1.521(13) . ?
C44 C45 1.592(14) . ?
F13 C52 1.335(11) . ?
F14 C52 1.367(11) . ?
F15 C53 1.452(13) . ?
F16 C53 1.353(12) . ?
F17 C54 1.359(10) . ?
F18 C54 1.343(11) . ?
C45 C47 1.530(13) . ?
C45 C46 1.559(15) . ?
C46 H46A 0.9800 . ?
C46 H46B 0.9800 . ?
C46 H46C 0.9800 . ?
C47 C49 1.526(14) . ?
C47 C48 1.555(15) . ?
C48 H48A 0.9800 . ?
C48 H48B 0.9800 . ?
C48 H48C 0.9800 . ?
C49 C50 1.350(12) . ?
C49 C55 1.386(13) . ?
C50 C51 1.435(12) . ?
C50 C54 1.491(10) . ?
C51 C52 1.508(11) . ?
C52 C53 1.528(13) . ?
C53 C54 1.600(12) . ?
F13B C52B 1.339(11) . ?
F14B C52B 1.367(11) . ?
F15B C53B 1.451(13) . ?
F16B C53B 1.354(12) . ?
F17B C54B 1.359(10) . ?
F18B C54B 1.342(11) . ?
C45B C47B 1.529(13) . ?
C45B C46B 1.560(15) . ?
C46B H46D 0.9800 . ?
C46B H46E 0.9800 . ?
C46B H46F 0.9800 . ?
C47B C49B 1.526(14) . ?
C47B C48B 1.555(15) . ?
C48B H48D 0.9800 . ?
C48B H48E 0.9800 . ?
C48B H48F 0.9800 . ?
C49B C50B 1.350(12) . ?
C49B C55 1.478(12) . ?
C50B C51B 1.436(12) . ?
C50B C54B 1.489(10) . ?
C51B C52B 1.507(11) . ?
C52B C53B 1.525(13) . ?
C53B C54B 1.602(12) . ?
C55 C56 1.361(11) . ?
C55 H55 0.9500 . ?
C56 C57 1.456(10) . ?
C57 C58 1.388(12) . ?
C57 C62 1.401(12) . ?
C58 C59 1.381(12) . ?
C58 H58 0.9500 . ?
C59 C60 1.376(15) . ?
C59 H59 0.9500 . ?
C60 C61 1.376(15) . ?
C60 H60 0.9500 . ?
C61 C62 1.378(12) . ?
C61 H61 0.9500 . ?
C62 H62 0.9500 . ?
C63 C64 1.369(11) . ?
C63 C66 1.544(11) . ?
C64 C65 1.412(12) . ?
C64 H64 0.9500 . ?
C65 C67B 1.47(3) . ?
C65 C67 1.47(3) . ?
S5 C67 1.79(3) . ?
S5 C70 1.84(2) . ?
C67 C68 1.51(4) . ?
C68 C69 1.43(3) . ?
C68 H68 0.9500 . ?
C69 C76 1.40(3) . ?
C69 C70 1.550(4) . ?
C70 C72 1.549(4) . ?
C70 C71 1.551(4) . ?
C71 H71A 0.9800 . ?
C71 H71B 0.9800 . ?
C71 H71C 0.9800 . ?
C72 C73 1.551(4) . ?
C72 C74 1.551(4) . ?
C73 H73A 0.9800 . ?
C73 H73B 0.9800 . ?
C73 H73C 0.9800 . ?
C74 C75 1.50(2) . ?
C74 C80 1.34(2) . ?
C75 C79 1.44(2) . ?
C75 C76 1.48(2) . ?
C76 C77 1.38(3) . ?
C77 F23 1.330(4) . ?
C77 F22 1.333(4) . ?
C77 C78 1.67(3) . ?
C78 F25 1.326(4) . ?
C78 F24 1.327(4) . ?
C78 C79 1.48(3) . ?
C79 F27 1.330(4) . ?
C79 F26 1.334(4) . ?
F24 F25 1.35(3) . ?
S5B C70B 1.81(2) . ?
S5B C67B 1.81(3) . ?
C67B C68B 1.37(4) . ?
C68B C69B 1.38(3) . ?
C68B H68B 0.9500 . ?
C69B C76B 1.362(4) . ?
C69B C70B 1.548(4) . ?
C70B C72B 1.550(4) . ?
C70B C71B 1.550(4) . ?
C71B H71D 0.9800 . ?
C71B H71E 0.9800 . ?
C71B H71F 0.9800 . ?
C72B C73B 1.550(4) . ?
C72B C74B 1.551(4) . ?
C73B H73D 0.9800 . ?
C73B H73E 0.9800 . ?
C73B H73F 0.9800 . ?
C74B C75B 1.360(4) . ?
C74B C80 1.68(4) . ?
C75B C76B 1.431(4) . ?
C75B C79B 1.502(4) . ?
C76B C77B 1.502(4) . ?
C77B F22B 1.332(4) . ?
C77B F23B 1.334(4) . ?
C77B C78B 1.507(4) . ?
C78B F25B 1.333(4) . ?
C78B F24B 1.336(4) . ?
C78B C79B 1.503(4) . ?
C79B F26B 1.334(4) . ?
C79B F27B 1.334(4) . ?
C80 C81 1.42(2) . ?
C80 H80 0.9500 . ?
C81 C82 1.455(19) . ?
C82 C83 1.343(19) . ?
C82 C87 1.40(2) . ?
C83 C84 1.41(2) . ?
C83 H83 0.9500 . ?
C84 C85 1.37(2) . ?
C84 H84 0.9500 . ?
C85 C86 1.34(2) . ?
C85 H85 0.9500 . ?
C86 C87 1.36(2) . ?
C86 H86 0.9500 . ?
C87 H87 0.9500 . ?

loop_
_geom_torsion_atom_site_label_1
_geom_torsion_atom_site_label_2
_geom_torsion_atom_site_label_3
_geom_torsion_atom_site_label_4
_geom_torsion
_geom_torsion_site_symmetry_1
_geom_torsion_site_symmetry_2
_geom_torsion_site_symmetry_3
_geom_torsion_site_symmetry_4
_geom_torsion_publ_flag
C12 N1 C1 C2 -1.0(10) . . . . ?
Dy1 N1 C1 C2 161.6(6) . . . . ?
N1 C1 C2 C3 -1.2(12) . . . . ?
C1 C2 C3 C4 1.4(12) . . . . ?
C2 C3 C4 C12 0.6(11) . . . . ?
C2 C3 C4 C5 -179.8(7) . . . . ?
C12 C4 C5 C6 0.9(12) . . . . ?
C3 C4 C5 C6 -178.8(8) . . . . ?
C4 C5 C6 C7 1.5(13) . . . . ?
C5 C6 C7 C8 176.8(8) . . . . ?
C5 C6 C7 C11 -2.2(12) . . . . ?
C11 C7 C8 C9 -0.2(12) . . . . ?
C6 C7 C8 C9 -179.2(8) . . . . ?
C7 C8 C9 C10 -1.1(13) . . . . ?
C11 N2 C10 C9 1.7(11) . . . . ?
Dy1 N2 C10 C9 -158.6(6) . . . . ?
C8 C9 C10 N2 0.3(13) . . . . ?
C10 N2 C11 C7 -3.1(10) . . . . ?
Dy1 N2 C11 C7 158.5(5) . . . . ?
C10 N2 C11 C12 177.8(6) . . . . ?
Dy1 N2 C11 C12 -20.6(8) . . . . ?
C8 C7 C11 N2 2.4(11) . . . . ?
C6 C7 C11 N2 -178.6(7) . . . . ?
C8 C7 C11 C12 -178.5(7) . . . . ?
C6 C7 C11 C12 0.5(10) . . . . ?
C1 N1 C12 C4 3.2(10) . . . . ?
Dy1 N1 C12 C4 -160.3(5) . . . . ?
C1 N1 C12 C11 -177.0(6) . . . . ?
Dy1 N1 C12 C11 19.5(7) . . . . ?
C3 C4 C12 N1 -3.0(10) . . . . ?
C5 C4 C12 N1 177.4(6) . . . . ?
C3 C4 C12 C11 177.2(6) . . . . ?
C5 C4 C12 C11 -2.5(10) . . . . ?
N2 C11 C12 N1 1.1(9) . . . . ?
C7 C11 C12 N1 -178.1(6) . . . . ?
N2 C11 C12 C4 -179.1(6) . . . . ?
C7 C11 C12 C4 1.8(10) . . . . ?
Dy1 O1 C13 C14 -8.1(12) . . . . ?
Dy1 O1 C13 C16 173.8(5) . . . . ?
O1 C13 C14 C15 -1.9(13) . . . . ?
C16 C13 C14 C15 176.2(7) . . . . ?
Dy1 O2 C15 C14 8.1(12) . . . . ?
Dy1 O2 C15 C17 -173.7(5) . . . . ?
C13 C14 C15 O2 2.5(12) . . . . ?
C13 C14 C15 C17 -175.6(7) . . . . ?
O1 C13 C16 F3B 92(3) . . . . ?
C14 C13 C16 F3B -87(3) . . . . ?
O1 C13 C16 F1B -34(2) . . . . ?
C14 C13 C16 F1B 147(2) . . . . ?
O1 C13 C16 F3C 151.5(16) . . . . ?
C14 C13 C16 F3C -26.8(19) . . . . ?
O1 C13 C16 F2 -121.9(12) . . . . ?
C14 C13 C16 F2 59.7(14) . . . . ?
O1 C13 C16 F1 0.8(14) . . . . ?
C14 C13 C16 F1 -177.6(11) . . . . ?
O1 C13 C16 F3 117.5(12) . . . . ?
C14 C13 C16 F3 -60.8(14) . . . . ?
O1 C13 C16 F2C -92.6(12) . . . . ?
C14 C13 C16 F2C 89.1(13) . . . . ?
O1 C13 C16 F1C 23.8(14) . . . . ?
C14 C13 C16 F1C -154.5(12) . . . . ?
O1 C13 C16 F2B -155.4(18) . . . . ?
C14 C13 C16 F2B 26(2) . . . . ?
O2 C15 C17 C18 -171.4(8) . . . . ?
C14 C15 C17 C18 6.9(13) . . . . ?
O2 C15 C17 S1 4.2(8) . . . . ?
C14 C15 C17 S1 -177.6(6) . . . . ?
C20 S1 C17 C18 -13.4(6) . . . . ?
C20 S1 C17 C15 170.3(6) . . . . ?
C15 C17 C18 C19 177.4(7) . . . . ?
S1 C17 C18 C19 1.9(9) . . . . ?
C17 C18 C19 C26 -170.9(8) . . . . ?
C17 C18 C19 C20 14.2(10) . . . . ?
C26 C19 C20 C23 39.6(9) . . . . ?
C18 C19 C20 C23 -144.9(6) . . . . ?
C26 C19 C20 C21 -82.9(9) . . . . ?
C18 C19 C20 C21 92.6(7) . . . . ?
C26 C19 C20 S1 162.1(6) . . . . ?
C18 C19 C20 S1 -22.4(8) . . . . ?
C17 S1 C20 C19 19.4(6) . . . . ?
C17 S1 C20 C23 138.9(6) . . . . ?
C17 S1 C20 C21 -95.6(6) . . . . ?
C19 C20 C23 C22 65.4(8) . . . . ?
C21 C20 C23 C22 -174.6(7) . . . . ?
S1 C20 C23 C22 -51.5(8) . . . . ?
C19 C20 C23 C24 -55.8(8) . . . . ?
C21 C20 C23 C24 64.1(9) . . . . ?
S1 C20 C23 C24 -172.8(5) . . . . ?
C19 C20 C23 S2 -170.1(5) . . . . ?
C21 C20 C23 S2 -50.1(8) . . . . ?
S1 C20 C23 S2 73.0(7) . . . . ?
C31 S2 C23 C20 129.7(6) . . . . ?
C31 S2 C23 C22 -104.3(6) . . . . ?
C31 S2 C23 C24 12.8(6) . . . . ?
C20 C23 C24 C25 43.9(10) . . . . ?
C22 C23 C24 C25 -78.8(9) . . . . ?
S2 C23 C24 C25 164.4(6) . . . . ?
C20 C23 C24 C30 -136.2(7) . . . . ?
C22 C23 C24 C30 101.1(8) . . . . ?
S2 C23 C24 C30 -15.7(8) . . . . ?
C30 C24 C25 C26 169.0(8) . . . . ?
C23 C24 C25 C26 -11.1(11) . . . . ?
C30 C24 C25 C29 -9.2(15) . . . . ?
C23 C24 C25 C29 170.7(8) . . . . ?
C18 C19 C26 C25 179.4(8) . . . . ?
C20 C19 C26 C25 -6.0(11) . . . . ?
C18 C19 C26 C27 -4.7(14) . . . . ?
C20 C19 C26 C27 169.9(8) . . . . ?
C24 C25 C26 C19 -9.7(12) . . . . ?
C29 C25 C26 C19 168.9(7) . . . . ?
C24 C25 C26 C27 173.7(7) . . . . ?
C29 C25 C26 C27 -7.8(9) . . . . ?
C19 C26 C27 F5 -37.6(13) . . . . ?
C25 C26 C27 F5 138.7(8) . . . . ?
C19 C26 C27 F4 86.0(11) . . . . ?
C25 C26 C27 F4 -97.8(9) . . . . ?
C19 C26 C27 C28 -156.9(9) . . . . ?
C25 C26 C27 C28 19.3(10) . . . . ?
F5 C27 C28 F6 77.7(13) . . . . ?
F4 C27 C28 F6 -40.5(13) . . . . ?
C26 C27 C28 F6 -159.6(10) . . . . ?
F5 C27 C28 F7 -36.1(11) . . . . ?
F4 C27 C28 F7 -154.3(8) . . . . ?
C26 C27 C28 F7 86.7(8) . . . . ?
F5 C27 C28 C29 -146.3(9) . . . . ?
F4 C27 C28 C29 95.5(10) . . . . ?
C26 C27 C28 C29 -23.6(12) . . . . ?
C24 C25 C29 F9 48.1(12) . . . . ?
C26 C25 C29 F9 -130.3(8) . . . . ?
C24 C25 C29 F8 -69.8(11) . . . . ?
C26 C25 C29 F8 111.8(8) . . . . ?
C24 C25 C29 C28 170.9(10) . . . . ?
C26 C25 C29 C28 -7.5(10) . . . . ?
F6 C28 C29 F9 -80.8(14) . . . . ?
F7 C28 C29 F9 34.0(10) . . . . ?
C27 C28 C29 F9 144.5(9) . . . . ?
F6 C28 C29 F8 32.7(14) . . . . ?
F7 C28 C29 F8 147.5(7) . . . . ?
C27 C28 C29 F8 -102.0(10) . . . . ?
F6 C28 C29 C25 154.2(10) . . . . ?
F7 C28 C29 C25 -91.0(8) . . . . ?
C27 C28 C29 C25 19.5(12) . . . . ?
C25 C24 C30 C31 -168.9(8) . . . . ?
C23 C24 C30 C31 11.2(11) . . . . ?
C24 C30 C31 C32 176.9(7) . . . . ?
C24 C30 C31 S2 -0.3(10) . . . . ?
C23 S2 C31 C30 -8.1(7) . . . . ?
C23 S2 C31 C32 174.5(6) . . . . ?
C30 C31 C32 C37 -169.3(8) . . . . ?
S2 C31 C32 C37 7.7(10) . . . . ?
C30 C31 C32 C33 8.5(13) . . . . ?
S2 C31 C32 C33 -174.5(7) . . . . ?
C37 C32 C33 C34 -0.4(13) . . . . ?
C31 C32 C33 C34 -178.3(8) . . . . ?
C32 C33 C34 C35 0.4(14) . . . . ?
C33 C34 C35 C36 -0.2(14) . . . . ?
C34 C35 C36 C37 0.0(14) . . . . ?
C33 C32 C37 C36 0.3(12) . . . . ?
C31 C32 C37 C36 178.1(8) . . . . ?
C35 C36 C37 C32 0.0(13) . . . . ?
Dy1 O3 C38 C39 14.5(14) . . . . ?
Dy1 O3 C38 C41 -166.5(7) . . . . ?
O3 C38 C39 C40 1.4(15) . . . . ?
C41 C38 C39 C40 -177.6(10) . . . . ?
Dy1 O4 C40 C39 -16.2(12) . . . . ?
Dy1 O4 C40 C42 168.6(5) . . . . ?
C38 C39 C40 O4 -0.9(14) . . . . ?
C38 C39 C40 C42 174.2(8) . . . . ?
O3 C38 C41 F10B -14(4) . . . . ?
C39 C38 C41 F10B 166(4) . . . . ?
O3 C38 C41 F10 -48.9(19) . . . . ?
C39 C38 C41 F10 130.3(16) . . . . ?
O3 C38 C41 F11C 48.2(18) . . . . ?
C39 C38 C41 F11C -132.7(14) . . . . ?
O3 C38 C41 F12C -178.2(14) . . . . ?
C39 C38 C41 F12C 1.0(19) . . . . ?
O3 C38 C41 F12B -158.2(17) . . . . ?
C39 C38 C41 F12B 21(2) . . . . ?
O3 C38 C41 F12 158.2(16) . . . . ?
C39 C38 C41 F12 -23(2) . . . . ?
O3 C38 C41 F10C -62.0(11) . . . . ?
C39 C38 C41 F10C 117.1(10) . . . . ?
O3 C38 C41 F11 63.0(17) . . . . ?
C39 C38 C41 F11 -117.9(15) . . . . ?
O3 C38 C41 F11B 86.0(15) . . . . ?
C39 C38 C41 F11B -94.8(15) . . . . ?
O4 C40 C42 C43 -165.9(8) . . . . ?
C39 C40 C42 C43 18.6(13) . . . . ?
O4 C40 C42 S3 9.4(10) . . . . ?
C39 C40 C42 S3 -166.1(7) . . . . ?
C45 S3 C42 C43 13.0(8) . . . . ?
C45B S3 C42 C43 -10.8(7) . . . . ?
C45 S3 C42 C40 -162.9(7) . . . . ?
C45B S3 C42 C40 173.3(7) . . . . ?
C40 C42 C43 C44 173.9(8) . . . . ?
S3 C42 C43 C44 -1.5(10) . . . . ?
C42 C43 C44 C51B -177.8(11) . . . . ?
C42 C43 C44 C51 -179.0(12) . . . . ?
C42 C43 C44 C45B 16.6(12) . . . . ?
C42 C43 C44 C45 -13.8(11) . . . . ?
C51 C44 C45 C47 -47.4(13) . . . . ?
C43 C44 C45 C47 144.4(9) . . . . ?
C51 C44 C45 C46 76.7(13) . . . . ?
C43 C44 C45 C46 -91.5(11) . . . . ?
C51 C44 C45 S3 -170.5(9) . . . . ?
C43 C44 C45 S3 21.3(10) . . . . ?
C42 S3 C45 C47 -134.3(9) . . . . ?
C42 S3 C45 C46 98.2(8) . . . . ?
C42 S3 C45 C44 -18.2(7) . . . . ?
C46 C45 C47 C49 -60.3(14) . . . . ?
C44 C45 C47 C49 62.1(12) . . . . ?
S3 C45 C47 C49 176.1(10) . . . . ?
C46 C45 C47 C48 178.2(11) . . . . ?
C44 C45 C47 C48 -59.3(12) . . . . ?
S3 C45 C47 C48 54.6(12) . . . . ?
C46 C45 C47 S4 52.1(12) . . . . ?
C44 C45 C47 S4 174.6(8) . . . . ?
S3 C45 C47 S4 -71.5(10) . . . . ?
C56 S4 C47 C49 -16.8(10) . . . . ?
C56 S4 C47 C45 -131.7(8) . . . . ?
C56 S4 C47 C48 102.0(9) . . . . ?
C45 C47 C49 C50 -45(2) . . . . ?
C48 C47 C49 C50 77.6(19) . . . . ?
S4 C47 C49 C50 -162.4(15) . . . . ?
C45 C47 C49 C55 133.7(15) . . . . ?
C48 C47 C49 C55 -103.6(16) . . . . ?
S4 C47 C49 C55 16.4(17) . . . . ?
C55 C49 C50 C51 -170.4(17) . . . . ?
C47 C49 C50 C51 8(3) . . . . ?
C55 C49 C50 C54 12(3) . . . . ?
C47 C49 C50 C54 -169.1(13) . . . . ?
C43 C44 C51 C50 176.6(12) . . . . ?
C45 C44 C51 C50 11.6(18) . . . . ?
C43 C44 C51 C52 -5(2) . . . . ?
C45 C44 C51 C52 -170.2(11) . . . . ?
C49 C50 C51 C44 10(2) . . . . ?
C54 C50 C51 C44 -172.4(12) . . . . ?
C49 C50 C51 C52 -168.8(16) . . . . ?
C54 C50 C51 C52 9.1(15) . . . . ?
C44 C51 C52 F13 -86.3(14) . . . . ?
C50 C51 C52 F13 92.2(13) . . . . ?
C44 C51 C52 F14 34.7(17) . . . . ?
C50 C51 C52 F14 -146.9(12) . . . . ?
C44 C51 C52 C53 153.4(13) . . . . ?
C50 C51 C52 C53 -28.1(12) . . . . ?
F13 C52 C53 F16 158.0(8) . . . . ?
F14 C52 C53 F16 40.9(10) . . . . ?
C51 C52 C53 F16 -79.8(9) . . . . ?
F13 C52 C53 F15 27.2(9) . . . . ?
F14 C52 C53 F15 -89.8(8) . . . . ?
C51 C52 C53 F15 149.5(8) . . . . ?
F13 C52 C53 C54 -88.1(8) . . . . ?
F14 C52 C53 C54 154.8(8) . . . . ?
C51 C52 C53 C54 34.1(7) . . . . ?
C49 C50 C54 F18 -45(2) . . . . ?
C51 C50 C54 F18 137.2(12) . . . . ?
C49 C50 C54 F17 76(2) . . . . ?
C51 C50 C54 F17 -101.8(13) . . . . ?
C49 C50 C54 C53 -169.4(18) . . . . ?
C51 C50 C54 C53 13.0(13) . . . . ?
F16 C53 C54 F18 -34.9(10) . . . . ?
F15 C53 C54 F18 95.4(9) . . . . ?
C52 C53 C54 F18 -152.7(8) . . . . ?
F16 C53 C54 F17 -151.9(8) . . . . ?
F15 C53 C54 F17 -21.6(10) . . . . ?
C52 C53 C54 F17 90.3(8) . . . . ?
F16 C53 C54 C50 88.4(9) . . . . ?
F15 C53 C54 C50 -141.3(9) . . . . ?
C52 C53 C54 C50 -29.4(8) . . . . ?
C51B C44 C45B C47B 50.8(13) . . . . ?
C43 C44 C45B C47B -142.1(8) . . . . ?
C51B C44 C45B C46B -73.7(14) . . . . ?
C43 C44 C45B C46B 93.4(11) . . . . ?
C51B C44 C45B S3 169.9(9) . . . . ?
C43 C44 C45B S3 -23.0(10) . . . . ?
C42 S3 C45B C44 18.5(8) . . . . ?
C42 S3 C45B C47B 131.6(8) . . . . ?
C42 S3 C45B C46B -103.4(8) . . . . ?
C44 C45B C47B C49B -60.9(11) . . . . ?
C46B C45B C47B C49B 64.1(14) . . . . ?
S3 C45B C47B C49B -175.0(9) . . . . ?
C44 C45B C47B C48B 60.9(12) . . . . ?
C46B C45B C47B C48B -174.1(11) . . . . ?
S3 C45B C47B C48B -53.1(11) . . . . ?
C44 C45B C47B S4 -172.6(7) . . . . ?
C46B C45B C47B S4 -47.5(12) . . . . ?
S3 C45B C47B S4 73.4(9) . . . . ?
C45B C47B C49B C50B 46.5(19) . . . . ?
C48B C47B C49B C50B -76.0(19) . . . . ?
S4 C47B C49B C50B 162.6(15) . . . . ?
C45B C47B C49B C55 -139.9(13) . . . . ?
C48B C47B C49B C55 97.5(15) . . . . ?
S4 C47B C49B C55 -23.8(15) . . . . ?
C55 C49B C50B C51B 175.4(17) . . . . ?
C47B C49B C50B C51B -13(3) . . . . ?
C55 C49B C50B C54B -10(3) . . . . ?
C47B C49B C50B C54B 161.6(13) . . . . ?
C43 C44 C51B C50B 176.8(11) . . . . ?
C45B C44 C51B C50B -18.6(18) . . . . ?
C43 C44 C51B C52B 6(2) . . . . ?
C45B C44 C51B C52B 170.9(11) . . . . ?
C49B C50B C51B C44 -3(2) . . . . ?
C54B C50B C51B C44 -178.2(11) . . . . ?
C49B C50B C51B C52B 169.4(15) . . . . ?
C54B C50B C51B C52B -5.9(15) . . . . ?
C44 C51B C52B F13B -42.2(17) . . . . ?
C50B C51B C52B F13B 146.6(11) . . . . ?
C44 C51B C52B F14B 77.0(15) . . . . ?
C50B C51B C52B F14B -94.2(13) . . . . ?
C44 C51B C52B C53B -163.9(14) . . . . ?
C50B C51B C52B C53B 24.9(12) . . . . ?
F13B C52B C53B F16B 90.6(10) . . . . ?
F14B C52B C53B F16B -24.5(11) . . . . ?
C51B C52B C53B F16B -146.0(9) . . . . ?
F13B C52B C53B F15B -41.3(9) . . . . ?
F14B C52B C53B F15B -156.4(8) . . . . ?
C51B C52B C53B F15B 82.0(9) . . . . ?
F13B C52B C53B C54B -155.4(8) . . . . ?
F14B C52B C53B C54B 89.5(8) . . . . ?
C51B C52B C53B C54B -32.1(8) . . . . ?
C49B C50B C54B F18B -65.0(19) . . . . ?
C51B C50B C54B F18B 109.8(12) . . . . ?
C49B C50B C54B F17B 56(2) . . . . ?
C51B C50B C54B F17B -129.0(12) . . . . ?
C49B C50B C54B C53B 170.6(18) . . . . ?
C51B C50B C54B C53B -14.7(12) . . . . ?
F16B C53B C54B F18B 24.5(10) . . . . ?
F15B C53B C54B F18B 153.9(8) . . . . ?
C52B C53B C54B F18B -95.1(9) . . . . ?
F16B C53B C54B F17B -91.0(9) . . . . ?
F15B C53B C54B F17B 38.5(9) . . . . ?
C52B C53B C54B F17B 149.5(8) . . . . ?
F16B C53B C54B C50B 148.7(9) . . . . ?
F15B C53B C54B C50B -81.8(9) . . . . ?
C52B C53B C54B C50B 29.1(8) . . . . ?
C50 C49 C55 C56 172.4(18) . . . . ?
C47 C49 C55 C56 -6(2) . . . . ?
C50B C49B C55 C56 -171.8(19) . . . . ?
C47B C49B C55 C56 15.8(18) . . . . ?
C49 C55 C56 C57 177.3(13) . . . . ?
C49B C55 C56 C57 -172.3(12) . . . . ?
C49 C55 C56 S4 -8.1(14) . . . . ?
C49B C55 C56 S4 2.3(14) . . . . ?
C47 S4 C56 C55 15.5(8) . . . . ?
C47B S4 C56 C55 -14.5(8) . . . . ?
C47 S4 C56 C57 -169.4(8) . . . . ?
C47B S4 C56 C57 160.5(8) . . . . ?
C55 C56 C57 C58 19.5(14) . . . . ?
S4 C56 C57 C58 -154.8(7) . . . . ?
C55 C56 C57 C62 -160.1(9) . . . . ?
S4 C56 C57 C62 25.6(11) . . . . ?
C62 C57 C58 C59 2.8(13) . . . . ?
C56 C57 C58 C59 -176.8(9) . . . . ?
C57 C58 C59 C60 -1.1(15) . . . . ?
C58 C59 C60 C61 -0.7(16) . . . . ?
C59 C60 C61 C62 0.8(16) . . . . ?
C60 C61 C62 C57 0.9(15) . . . . ?
C58 C57 C62 C61 -2.7(13) . . . . ?
C56 C57 C62 C61 176.9(9) . . . . ?
Dy1 O5 C63 C64 -24.3(11) . . . . ?
Dy1 O5 C63 C66 152.9(5) . . . . ?
O5 C63 C64 C65 -2.1(14) . . . . ?
C66 C63 C64 C65 -179.1(8) . . . . ?
Dy1 O6 C65 C64 27.8(12) . . . . ?
Dy1 O6 C65 C67B -143.0(14) . . . . ?
Dy1 O6 C65 C67 -157.9(13) . . . . ?
C63 C64 C65 O6 0.9(14) . . . . ?
C63 C64 C65 C67B 171.5(14) . . . . ?
C63 C64 C65 C67 -173.1(14) . . . . ?
O5 C63 C66 F21B 70.2(18) . . . . ?
C64 C63 C66 F21B -112.3(18) . . . . ?
O5 C63 C66 F20 -84.4(13) . . . . ?
C64 C63 C66 F20 93.1(14) . . . . ?
O5 C63 C66 F19 42.2(12) . . . . ?
C64 C63 C66 F19 -140.3(10) . . . . ?
O5 C63 C66 F20B -167.2(18) . . . . ?
C64 C63 C66 F20B 10(2) . . . . ?
O5 C63 C66 F21 160.1(12) . . . . ?
C64 C63 C66 F21 -22.4(15) . . . . ?
O5 C63 C66 F19B -52.6(14) . . . . ?
C64 C63 C66 F19B 124.9(14) . . . . ?
O6 C65 C67 C68 163.9(18) . . . . ?
C64 C65 C67 C68 -22(3) . . . . ?
O6 C65 C67 S5 26(2) . . . . ?
C64 C65 C67 S5 -159.9(11) . . . . ?
C70 S5 C67 C65 155.3(17) . . . . ?
C70 S5 C67 C68 14(2) . . . . ?
C65 C67 C68 C69 -164(2) . . . . ?
S5 C67 C68 C69 -26(3) . . . . ?
C67 C68 C69 C76 -165(2) . . . . ?
C67 C68 C69 C70 28(3) . . . . ?
C76 C69 C70 C72 50(3) . . . . ?
C68 C69 C70 C72 -142(2) . . . . ?
C76 C69 C70 C71 -72(3) . . . . ?
C68 C69 C70 C71 96(3) . . . . ?
C76 C69 C70 S5 173.9(18) . . . . ?
C68 C69 C70 S5 -18(3) . . . . ?
C67 S5 C70 C72 125.8(17) . . . . ?
C67 S5 C70 C69 1.3(17) . . . . ?
C67 S5 C70 C71 -112.9(18) . . . . ?
C69 C70 C72 C73 67(2) . . . . ?
C71 C70 C72 C73 -172(2) . . . . ?
S5 C70 C72 C73 -52(2) . . . . ?
C69 C70 C72 C74 -55(2) . . . . ?
C71 C70 C72 C74 65(2) . . . . ?
S5 C70 C72 C74 -174.6(13) . . . . ?
C69 C70 C72 S6 -171.4(14) . . . . ?
C71 C70 C72 S6 -51(2) . . . . ?
S5 C70 C72 S6 69.4(17) . . . . ?
C81 S6 C72 C70 133.8(15) . . . . ?
C81 S6 C72 C73 -104.4(15) . . . . ?
C81 S6 C72 C74 18.5(13) . . . . ?
C70 C72 C74 C75 32(3) . . . . ?
C73 C72 C74 C75 -87(2) . . . . ?
S6 C72 C74 C75 153.8(15) . . . . ?
C70 C72 C74 C80 -138.4(19) . . . . ?
C73 C72 C74 C80 102(2) . . . . ?
S6 C72 C74 C80 -17(2) . . . . ?
C80 C74 C75 C79 -25(3) . . . . ?
C72 C74 C75 C79 166.0(17) . . . . ?
C80 C74 C75 C76 169.2(19) . . . . ?
C72 C74 C75 C76 0(3) . . . . ?
C68 C69 C76 C77 -6(4) . . . . ?
C70 C69 C76 C77 161(2) . . . . ?
C68 C69 C76 C75 179(2) . . . . ?
C70 C69 C76 C75 -13(3) . . . . ?
C74 C75 C76 C77 173.6(18) . . . . ?
C79 C75 C76 C77 6(2) . . . . ?
C74 C75 C76 C69 -11(3) . . . . ?
C79 C75 C76 C69 -179.2(18) . . . . ?
C69 C76 C77 F23 38(4) . . . . ?
C75 C76 C77 F23 -148(2) . . . . ?
C69 C76 C77 F22 -81(3) . . . . ?
C75 C76 C77 F22 93(2) . . . . ?
C69 C76 C77 C78 161(2) . . . . ?
C75 C76 C77 C78 -24.9(19) . . . . ?
F23 C77 C78 F25 20(3) . . . . ?
F22 C77 C78 F25 131(2) . . . . ?
C76 C77 C78 F25 -112(2) . . . . ?
F23 C77 C78 F24 -50(3) . . . . ?
F22 C77 C78 F24 61(3) . . . . ?
C76 C77 C78 F24 177.7(19) . . . . ?
F23 C77 C78 C79 169.9(19) . . . . ?
F22 C77 C78 C79 -79(2) . . . . ?
C76 C77 C78 C79 37.7(19) . . . . ?
C74 C75 C79 F27 -28(3) . . . . ?
C76 C75 C79 F27 139(2) . . . . ?
C74 C75 C79 F26 85(2) . . . . ?
C76 C75 C79 F26 -107.9(19) . . . . ?
C74 C75 C79 C78 -147.4(19) . . . . ?
C76 C75 C79 C78 19.8(18) . . . . ?
F25 C78 C79 F27 -16(3) . . . . ?
F24 C78 C79 F27 60(3) . . . . ?
C77 C78 C79 F27 -163.7(17) . . . . ?
F25 C78 C79 F26 -129(2) . . . . ?
F24 C78 C79 F26 -53(3) . . . . ?
C77 C78 C79 F26 84(2) . . . . ?
F25 C78 C79 C75 113(2) . . . . ?
F24 C78 C79 C75 -171(2) . . . . ?
C77 C78 C79 C75 -34.8(18) . . . . ?
C79 C78 F24 F25 -116(2) . . . . ?
C77 C78 F24 F25 110(2) . . . . ?
C79 C78 F25 F24 111(2) . . . . ?
C77 C78 F25 F24 -105(2) . . . . ?
O6 C65 C67B C68B -151(3) . . . . ?
C64 C65 C67B C68B 38(4) . . . . ?
O6 C65 C67B S5B -17(2) . . . . ?
C64 C65 C67B S5B 171.8(11) . . . . ?
C70B S5B C67B C68B -18(2) . . . . ?
C70B S5B C67B C65 -163.4(17) . . . . ?
C65 C67B C68B C69B 168(3) . . . . ?
S5B C67B C68B C69B 32(3) . . . . ?
C67B C68B C69B C76B 160(5) . . . . ?
C67B C68B C69B C70B -28(4) . . . . ?
C76B C69B C70B C72B -45(4) . . . . ?
C68B C69B C70B C72B 140(2) . . . . ?
C76B C69B C70B C71B 71(4) . . . . ?
C68B C69B C70B C71B -104(3) . . . . ?
C76B C69B C70B S5B -176(3) . . . . ?
C68B C69B C70B S5B 10(3) . . . . ?
C67B S5B C70B C69B 4.9(19) . . . . ?
C67B S5B C70B C72B -118(2) . . . . ?
C67B S5B C70B C71B 113(2) . . . . ?
C69B C70B C72B C73B -70(3) . . . . ?
C71B C70B C72B C73B -178(3) . . . . ?
S5B C70B C72B C73B 54(3) . . . . ?
C69B C70B C72B C74B 39(3) . . . . ?
C71B C70B C72B C74B -69(3) . . . . ?
S5B C70B C72B C74B 163(2) . . . . ?
C69B C70B C72B S6 172.2(17) . . . . ?
C71B C70B C72B S6 64(3) . . . . ?
S5B C70B C72B S6 -64(2) . . . . ?
C81 S6 C72B C70B -133.6(19) . . . . ?
C81 S6 C72B C73B 106(2) . . . . ?
C81 S6 C72B C74B -6(2) . . . . ?
C70B C72B C74B C75B 12(5) . . . . ?
C73B C72B C74B C75B 128(4) . . . . ?
S6 C72B C74B C75B -116(4) . . . . ?
C70B C72B C74B C80 131(2) . . . . ?
C73B C72B C74B C80 -114(2) . . . . ?
S6 C72B C74B C80 2(3) . . . . ?
C80 C74B C75B C76B -164(3) . . . . ?
C72B C74B C75B C76B -52(5) . . . . ?
C80 C74B C75B C79B 77(6) . . . . ?
C72B C74B C75B C79B -171(4) . . . . ?
C68B C69B C76B C75B 171(4) . . . . ?
C70B C69B C76B C75B -1(6) . . . . ?
C68B C69B C76B C77B -9(8) . . . . ?
C70B C69B C76B C77B 179(3) . . . . ?
C74B C75B C76B C69B 48(6) . . . . ?
C79B C75B C76B C69B -163(4) . . . . ?
C74B C75B C76B C77B -132(3) . . . . ?
C79B C75B C76B C77B 17(4) . . . . ?
C69B C76B C77B F22B -55(5) . . . . ?
C75B C76B C77B F22B 126(3) . . . . ?
C69B C76B C77B F23B 44(5) . . . . ?
C75B C76B C77B F23B -135(3) . . . . ?
C69B C76B C77B C78B -156(4) . . . . ?
C75B C76B C77B C78B 24(4) . . . . ?
F22B C77B C78B F25B 54(3) . . . . ?
F23B C77B C78B F25B -39(5) . . . . ?
C76B C77B C78B F25B 177(3) . . . . ?
F22B C77B C78B F24B -88(4) . . . . ?
F23B C77B C78B F24B 179(4) . . . . ?
C76B C77B C78B F24B 36(5) . . . . ?
F22B C77B C78B C79B -176(2) . . . . ?
F23B C77B C78B C79B 91(4) . . . . ?
C76B C77B C78B C79B -53(3) . . . . ?
C74B C75B C79B F26B -59(6) . . . . ?
C76B C75B C79B F26B -178(3) . . . . ?
C74B C75B C79B F27B 167(5) . . . . ?
C76B C75B C79B F27B 48(4) . . . . ?
C74B C75B C79B C78B 66(6) . . . . ?
C76B C75B C79B C78B -53(3) . . . . ?
F25B C78B C79B F26B -83(3) . . . . ?
F24B C78B C79B F26B 19(3) . . . . ?
C77B C78B C79B F26B 165(3) . . . . ?
F25B C78B C79B F27B 52(3) . . . . ?
F24B C78B C79B F27B 154(2) . . . . ?
C77B C78B C79B F27B -60(2) . . . . ?
F25B C78B C79B C75B 174(2) . . . . ?
F24B C78B C79B C75B -83(2) . . . . ?
C77B C78B C79B C75B 63(2) . . . . ?
C75 C74 C80 C81 -165.7(19) . . . . ?
C72 C74 C80 C81 4(3) . . . . ?
C75B C74B C80 C81 136(3) . . . . ?
C72B C74B C80 C81 4(3) . . . . ?
C74 C80 C81 C82 -177.2(17) . . . . ?
C74B C80 C81 C82 163.7(19) . . . . ?
C74 C80 C81 S6 11(2) . . . . ?
C74B C80 C81 S6 -9(3) . . . . ?
C72 S6 C81 C80 -17.8(15) . . . . ?
C72B S6 C81 C80 7.6(15) . . . . ?
C72 S6 C81 C82 169.4(14) . . . . ?
C72B S6 C81 C82 -165.2(15) . . . . ?
C80 C81 C82 C83 10(3) . . . . ?
S6 C81 C82 C83 -178.8(13) . . . . ?
C80 C81 C82 C87 -171.3(19) . . . . ?
S6 C81 C82 C87 0(2) . . . . ?
C87 C82 C83 C84 -4(3) . . . . ?
C81 C82 C83 C84 175.5(16) . . . . ?
C82 C83 C84 C85 5(3) . . . . ?
C83 C84 C85 C86 -2(3) . . . . ?
C84 C85 C86 C87 -2(4) . . . . ?
C85 C86 C87 C82 3(4) . . . . ?
C83 C82 C87 C86 0(3) . . . . ?
C81 C82 C87 C86 -179(2) . . . . ?
